data_7153062
loop_
_publ_author_name
'Trivedi, Manoj'
'Singh, Gurmeet'
'Kumar, Abhinav'
'Rath, Nigam P.'

_publ_section_title
;
 A thiocyanato-bridged copper(i) cubane complex and its application in
 palladium-catalyzed Sonogashira coupling of aryl halides.
;
_journal_issue 36
_journal_name_full 'Dalton transactions (Cambridge, England : 2003)'
_journal_page_first 12849
_journal_page_last 12852
_journal_paper_doi 10.1039/c3dt51196k
_journal_volume 42
_journal_year 2013
_chemical_formula_moiety 'C56 H88 Cu4 Fe2 N4 P4 S4'
_chemical_formula_sum 'C56 H88 Cu4 Fe2 N4 P4 S4'
_chemical_formula_weight 1435.28
_chemical_name_systematic
;
 ?
;
_space_group_crystal_system orthorhombic
_space_group_IT_number 41
_space_group_name_Hall 'A 2 -2ab'
_space_group_name_H-M_alt 'A b a 2'
_symmetry_space_group_name_Hall 'A 2 -2ab'
_symmetry_space_group_name_H-M 'A b a 2'
_atom_sites_solution_hydrogens geom
_audit_creation_method SHELXL-2013
_cell_angle_alpha 90
_cell_angle_beta 90
_cell_angle_gamma 90
_cell_formula_units_Z 12
_cell_length_a 32.8531(4)
_cell_length_b 32.0553(6)
_cell_length_c 21.0880(3)
_cell_measurement_reflns_used 7434
_cell_measurement_temperature 150(2)
_cell_measurement_theta_max 32.5154
_cell_measurement_theta_min 3.0232
_cell_volume 22208.1(6)
_computing_cell_refinement 'X-calibur S SAINT'
_computing_data_collection 'X-calibur S oxford'
_computing_data_reduction 'X-calibur S SAINT'
_computing_molecular_graphics 'Oxford SHELXTL'
_computing_publication_material 'Oxford SHELXTL'
_computing_structure_refinement 'SHELXL-2013 (Sheldrick, 2013)'
_computing_structure_solution 'SHELXS-97 (Sheldrick, 1990)'
_diffrn_ambient_temperature 150(2)
_diffrn_detector_area_resol_mean 16.0309
_diffrn_measured_fraction_theta_full 0.997
_diffrn_measured_fraction_theta_max 0.997
_diffrn_measurement_device_type 'SuperNova, Dual, Cu at zero, Eos'
_diffrn_measurement_method '\f and \w scans'
_diffrn_radiation_type MoK\a
_diffrn_radiation_wavelength 0.71073
_diffrn_reflns_av_R_equivalents 0.0705
_diffrn_reflns_av_unetI/netI 0.0688
_diffrn_reflns_Laue_measured_fraction_full 0.997
_diffrn_reflns_Laue_measured_fraction_max 0.997
_diffrn_reflns_limit_h_max 38
_diffrn_reflns_limit_h_min -39
_diffrn_reflns_limit_k_max 38
_diffrn_reflns_limit_k_min -37
_diffrn_reflns_limit_l_max 25
_diffrn_reflns_limit_l_min -24
_diffrn_reflns_number 77920
_diffrn_reflns_point_group_measured_fraction_full 0.981
_diffrn_reflns_point_group_measured_fraction_max 0.982
_diffrn_reflns_theta_full 25.000
_diffrn_reflns_theta_max 25.000
_diffrn_reflns_theta_min 3.031
_diffrn_source 'fine-focus sealed tube'
_exptl_absorpt_coefficient_mu 1.742
_exptl_absorpt_correction_T_max 0.7111
_exptl_absorpt_correction_T_min 0.5971
_exptl_absorpt_correction_type multi-scan
_exptl_absorpt_process_details
;
CrysAlisPro, Agilent Technologies,
Version 1.171.35.11 (release 16-05-2011 CrysAlis171 .NET)
(compiled May 16 2011,17:55:39)
Empirical absorption correction using spherical harmonics,
 implemented in SCALE3 ABSPACK scaling algorithm.
;
_exptl_crystal_colour orange
_exptl_crystal_density_diffrn 1.288
_exptl_crystal_description Needle
_exptl_crystal_F_000 8928
_exptl_crystal_size_max 0.330
_exptl_crystal_size_mid 0.260
_exptl_crystal_size_min 0.210
_refine_diff_density_max 0.427
_refine_diff_density_min -0.431
_refine_diff_density_rms 0.082
_refine_ls_abs_structure_details
;
 Flack x determined using 5557 quotients [(I+)-(I-)]/[(I+)+(I-)]
 (Parsons and Flack (2004), Acta Cryst. A60, s61).
;
_refine_ls_abs_structure_Flack -0.018(6)
_refine_ls_extinction_method none
_refine_ls_goodness_of_fit_ref 1.093
_refine_ls_hydrogen_treatment constr
_refine_ls_matrix_type full
_refine_ls_number_parameters 1037
_refine_ls_number_reflns 19194
_refine_ls_number_restraints 17
_refine_ls_restrained_S_all 1.095
_refine_ls_R_factor_all 0.0772
_refine_ls_R_factor_gt 0.0466
_refine_ls_shift/su_max 0.004
_refine_ls_shift/su_mean 0.000
_refine_ls_structure_factor_coef Fsqd
_refine_ls_weighting_details 'w=1/[\s^2^(Fo^2^)+(0.0461P)^2^+14.4095P] where P=(Fo^2^+2Fc^2^)/3'
_refine_ls_weighting_scheme calc
_refine_ls_wR_factor_gt 0.1012
_refine_ls_wR_factor_ref 0.1225
_reflns_Friedel_coverage 0.910
_reflns_Friedel_fraction_full 0.965
_reflns_Friedel_fraction_max 0.965
_reflns_number_gt 14411
_reflns_number_total 19194
_reflns_threshold_expression 'I > 2\s(I)'
_cod_data_source_file c3dt51196k.txt
_cod_data_source_block Complex-1a_sq_s
_cod_depositor_comments
;
   The original value of the _space_group_name_Hall data value in the
   original file was 'A 2 -2ac'. This contradicts the value given by
   authors in _symmetry_space_group_name_Hall, and the value computed
   by http://cci.lbl.gov/cctbx/explore_symmetry.html. Therefore, the
   value of _space_group_name_Hall was changed to 'A 2 -2ab'. The
   original value is retained in the _cod_original_sg_symbol_Hall data
   item.

   Saulius Gra\<zulis
   2013-08-28
;
_cod_original_sg_symbol_Hall 'A 2 -2ac'
_cod_database_code 7153062
_shelx_space_group_comment
;
The symmetry employed for this shelxl refinement is uniquely defined
by the following loop, which should always be used as a source of
symmetry information in preference to the above space-group names.
They are only intended as comments.
;
_shelx_estimated_absorpt_t_min 0.597
_shelx_estimated_absorpt_t_max 0.711
_shelxl_version_number 2013-3

loop_
_space_group_symop_operation_xyz
'x, y, z'
'-x, -y, z'
'-x+1/2, y+1/2, z'
'x+1/2, -y+1/2, z'
'x, y+1/2, z+1/2'
'-x, -y+1/2, z+1/2'
'-x+1/2, y+1, z+1/2'
'x+1/2, -y+1, z+1/2'

loop_
_atom_site_label
_atom_site_type_symbol
_atom_site_fract_x
_atom_site_fract_y
_atom_site_fract_z
_atom_site_U_iso_or_equiv
_atom_site_adp_type
_atom_site_occupancy
_atom_site_site_symmetry_order
_atom_site_calc_flag
_atom_site_refinement_flags_posn
_atom_site_refinement_flags_adp
_atom_site_refinement_flags_occupancy
Cu1 Cu 0.92501(4) 0.82490(4) 0.78807(6) 0.0579(3) Uani 1 1 d . . .
Cu2 Cu 0.86236(4) 0.78561(4) 0.69189(7) 0.0678(4) Uani 1 1 d . . .
Cu3 Cu 0.77522(4) 0.88309(4) 0.83344(7) 0.0625(4) Uani 1 1 d . U .
Cu4 Cu 0.81838(4) 0.94548(4) 0.73701(6) 0.0542(3) Uani 1 1 d . U .
Cu5 Cu 0.54704(4) 0.98694(4) 0.65902(5) 0.0499(3) Uani 1 1 d . U .
Cu6 Cu 0.48553(3) 0.95388(4) 0.88936(5) 0.0468(3) Uani 1 1 d . U .
Fe1 Fe 0.5000 1.0000 1.09219(8) 0.0423(5) Uani 1 2 d S T P
Fe2 Fe 0.5000 1.0000 0.45757(8) 0.0421(4) Uani 1 2 d S T P
Fe3 Fe 0.71337(4) 1.00804(5) 0.84133(6) 0.0499(4) Uani 1 1 d . . .
Fe4 Fe 0.97893(5) 0.70944(5) 0.69961(7) 0.0603(4) Uani 1 1 d . . .
S1 S 0.91428(8) 0.84570(8) 0.67782(12) 0.0542(6) Uani 1 1 d . . .
S2 S 0.86765(9) 0.77502(9) 0.80560(14) 0.0633(7) Uani 1 1 d . . .
S3 S 0.76581(8) 0.89020(9) 0.71710(13) 0.0574(7) Uani 1 1 d . U .
S4 S 0.83596(7) 0.93044(8) 0.84764(11) 0.0496(6) Uani 1 1 d . U .
S5 S 0.51929(7) 1.05672(8) 0.66828(10) 0.0444(6) Uani 1 1 d . U .
S6 S 0.55595(7) 0.98124(8) 0.88006(10) 0.0417(5) Uani 1 1 d . U .
P1 P 0.98518(8) 0.79602(8) 0.80880(12) 0.0498(6) Uani 1 1 d . . .
P2 P 0.87660(9) 0.72660(9) 0.64081(13) 0.0562(7) Uani 1 1 d . . .
P3 P 0.79604(7) 1.01119(8) 0.72768(12) 0.0438(6) Uani 1 1 d . . .
P4 P 0.71996(7) 0.89951(9) 0.88869(12) 0.0485(6) Uani 1 1 d . . .
P5 P 0.58006(7) 0.97400(8) 0.56882(10) 0.0383(5) Uani 1 1 d . . .
P6 P 0.47633(6) 0.91830(8) 0.97910(11) 0.0370(5) Uani 1 1 d . . .
N1 N 0.8649(2) 0.9163(3) 0.6930(4) 0.050(2) Uani 1 1 d . . .
N2 N 0.8052(3) 0.8301(3) 0.8412(4) 0.062(2) Uani 1 1 d . . .
N3 N 0.7943(3) 0.8494(3) 0.6955(5) 0.073(3) Uani 1 1 d . U .
N4 N 0.8748(3) 0.8969(3) 0.8389(4) 0.060(2) Uani 1 1 d . U .
N5 N 0.5219(2) 1.0659(2) 0.8006(4) 0.0433(18) Uani 1 1 d . . .
N6 N 0.5659(2) 0.9779(2) 0.7473(4) 0.0451(19) Uani 1 1 d . . .
C1 C 0.8855(3) 0.8871(3) 0.6863(4) 0.043(2) Uani 1 1 d . . .
C2 C 0.8309(3) 0.8076(3) 0.8274(5) 0.054(3) Uani 1 1 d . . .
C3 C 0.8144(3) 0.8210(3) 0.6820(4) 0.046(2) Uani 1 1 d . U .
C4 C 0.9010(2) 0.8733(3) 0.8318(4) 0.0338(19) Uani 1 1 d . U .
C5 C 1.0283(3) 0.8269(3) 0.7751(5) 0.059(3) Uani 1 1 d . . .
C6 C 1.0282(3) 0.8202(4) 0.7022(5) 0.073(3) Uani 1 1 d . . .
H6A H 1.0382 0.7921 0.6925 0.109 Uiso 1 1 calc R U .
H6B H 1.0459 0.8409 0.6821 0.109 Uiso 1 1 calc R U .
H6C H 1.0004 0.8233 0.6859 0.109 Uiso 1 1 calc R U .
C7 C 1.0711(3) 0.8185(4) 0.8028(6) 0.089(4) Uani 1 1 d . . .
H7A H 1.0707 0.8232 0.8487 0.134 Uiso 1 1 calc R U .
H7B H 1.0908 0.8374 0.7830 0.134 Uiso 1 1 calc R U .
H7C H 1.0789 0.7895 0.7941 0.134 Uiso 1 1 calc R U .
C8 C 1.0185(4) 0.8742(3) 0.7835(6) 0.075(3) Uani 1 1 d . . .
H8A H 1.0398 0.8908 0.7629 0.112 Uiso 1 1 calc R U .
H8B H 1.0176 0.8810 0.8288 0.112 Uiso 1 1 calc R U .
H8C H 0.9921 0.8805 0.7641 0.112 Uiso 1 1 calc R U .
C9 C 0.9921(4) 0.7893(3) 0.8977(5) 0.062(3) Uani 1 1 d . U .
C10 C 1.0279(4) 0.7602(4) 0.9149(6) 0.096(5) Uani 1 1 d . U .
H10A H 1.0241 0.7332 0.8941 0.144 Uiso 1 1 calc R U .
H10B H 1.0287 0.7563 0.9610 0.144 Uiso 1 1 calc R U .
H10C H 1.0535 0.7728 0.9006 0.144 Uiso 1 1 calc R U .
C11 C 0.9997(4) 0.8318(4) 0.9283(5) 0.084(4) Uani 1 1 d . . .
H11A H 0.9967 0.8295 0.9744 0.127 Uiso 1 1 calc R U .
H11B H 0.9800 0.8521 0.9119 0.127 Uiso 1 1 calc R U .
H11C H 1.0274 0.8412 0.9182 0.127 Uiso 1 1 calc R U .
C12 C 0.9526(4) 0.7708(4) 0.9241(5) 0.080(4) Uani 1 1 d . . .
H12A H 0.9299 0.7895 0.9147 0.120 Uiso 1 1 calc R U .
H12B H 0.9551 0.7674 0.9702 0.120 Uiso 1 1 calc R U .
H12C H 0.9477 0.7435 0.9045 0.120 Uiso 1 1 calc R U .
C13 C 0.8642(3) 0.7320(3) 0.5537(5) 0.061(3) Uani 1 1 d . . .
C14 C 0.8821(3) 0.7732(4) 0.5324(5) 0.069(3) Uani 1 1 d . . .
H14A H 0.8701 0.7959 0.5572 0.104 Uiso 1 1 calc R U .
H14B H 0.8763 0.7775 0.4873 0.104 Uiso 1 1 calc R U .
H14C H 0.9117 0.7728 0.5390 0.104 Uiso 1 1 calc R U .
C15 C 0.8188(3) 0.7349(5) 0.5432(7) 0.103(5) Uani 1 1 d . . .
H15A H 0.8134 0.7419 0.4987 0.154 Uiso 1 1 calc R U .
H15B H 0.8074 0.7567 0.5706 0.154 Uiso 1 1 calc R U .
H15C H 0.8060 0.7081 0.5534 0.154 Uiso 1 1 calc R U .
C16 C 0.8815(4) 0.6973(4) 0.5105(6) 0.081(4) Uani 1 1 d . . .
H16A H 0.8750 0.7037 0.4662 0.122 Uiso 1 1 calc R U .
H16B H 0.8693 0.6705 0.5221 0.122 Uiso 1 1 calc R U .
H16C H 0.9111 0.6958 0.5157 0.122 Uiso 1 1 calc R U .
C17 C 0.8487(4) 0.6802(4) 0.6747(6) 0.077(4) Uani 1 1 d . . .
C18 C 0.8050(4) 0.6948(4) 0.6919(8) 0.107(5) Uani 1 1 d . . .
H18A H 0.8063 0.7224 0.7118 0.160 Uiso 1 1 calc R U .
H18B H 0.7927 0.6748 0.7214 0.160 Uiso 1 1 calc R U .
H18C H 0.7886 0.6964 0.6532 0.160 Uiso 1 1 calc R U .
C19 C 0.8448(5) 0.6419(4) 0.6318(7) 0.109(5) Uani 1 1 d . . .
H19A H 0.8371 0.6176 0.6575 0.163 Uiso 1 1 calc R U .
H19B H 0.8709 0.6365 0.6109 0.163 Uiso 1 1 calc R U .
H19C H 0.8238 0.6470 0.5997 0.163 Uiso 1 1 calc R U .
C20 C 0.8697(5) 0.6673(4) 0.7345(7) 0.101(5) Uani 1 1 d . . .
H20A H 0.8958 0.6541 0.7241 0.151 Uiso 1 1 calc R U .
H20B H 0.8526 0.6475 0.7577 0.151 Uiso 1 1 calc R U .
H20C H 0.8746 0.6920 0.7610 0.151 Uiso 1 1 calc R U .
C21 C 0.9917(3) 0.7429(3) 0.7823(5) 0.056(3) Uani 1 1 d . . .
C22 C 0.9601(4) 0.7126(3) 0.7920(5) 0.068(3) Uani 1 1 d . . .
H22 H 0.9330 0.7183 0.8053 0.082 Uiso 1 1 calc R U .
C23 C 0.9766(5) 0.6720(4) 0.7781(6) 0.085(4) Uani 1 1 d . . .
H23 H 0.9623 0.6464 0.7814 0.103 Uiso 1 1 calc R U .
C24 C 1.0168(5) 0.6763(4) 0.7593(6) 0.088(5) Uani 1 1 d . U .
H24 H 1.0345 0.6542 0.7476 0.106 Uiso 1 1 calc R U .
C25 C 1.0270(4) 0.7189(4) 0.7603(5) 0.078(4) Uani 1 1 d . . .
H25 H 1.0527 0.7302 0.7486 0.093 Uiso 1 1 calc R U .
C26 C 0.9300(3) 0.7150(3) 0.6368(5) 0.054(3) Uani 1 1 d . . .
C27 C 0.9593(3) 0.7469(4) 0.6273(4) 0.056(3) Uani 1 1 d . . .
H27 H 0.9541 0.7759 0.6304 0.067 Uiso 1 1 calc R U .
C28 C 0.9976(3) 0.7287(5) 0.6125(5) 0.070(3) Uani 1 1 d . . .
H28 H 1.0221 0.7433 0.6037 0.084 Uiso 1 1 calc R U .
C29 C 0.9928(4) 0.6847(5) 0.6131(5) 0.079(4) Uani 1 1 d . . .
H29 H 1.0135 0.6647 0.6047 0.094 Uiso 1 1 calc R U .
C30 C 0.9521(4) 0.6757(4) 0.6282(5) 0.072(4) Uani 1 1 d . . .
H30 H 0.9408 0.6486 0.6321 0.087 Uiso 1 1 calc R U .
C31 C 0.8320(3) 1.0496(3) 0.7674(5) 0.056(3) Uani 1 1 d . . .
C32 C 0.8252(3) 1.0473(4) 0.8385(5) 0.069(3) Uani 1 1 d . . .
H32A H 0.8466 1.0630 0.8603 0.103 Uiso 1 1 calc R U .
H32B H 0.8260 1.0181 0.8522 0.103 Uiso 1 1 calc R U .
H32C H 0.7986 1.0593 0.8489 0.103 Uiso 1 1 calc R U .
C33 C 0.8757(3) 1.0344(4) 0.7535(6) 0.079(4) Uani 1 1 d . . .
H33A H 0.8782 1.0050 0.7658 0.119 Uiso 1 1 calc R U .
H33B H 0.8951 1.0512 0.7777 0.119 Uiso 1 1 calc R U .
H33C H 0.8813 1.0373 0.7081 0.119 Uiso 1 1 calc R U .
C34 C 0.8283(4) 1.0949(4) 0.7462(6) 0.081(4) Uani 1 1 d . . .
H34A H 0.8428 1.1129 0.7763 0.122 Uiso 1 1 calc R U .
H34B H 0.7995 1.1029 0.7449 0.122 Uiso 1 1 calc R U .
H34C H 0.8403 1.0981 0.7039 0.122 Uiso 1 1 calc R U .
C35 C 0.7885(3) 1.0256(4) 0.6427(5) 0.055(3) Uani 1 1 d . . .
C36 C 0.7638(3) 0.9909(4) 0.6130(5) 0.076(4) Uani 1 1 d . . .
H36A H 0.7641 0.9939 0.5668 0.114 Uiso 1 1 calc R U .
H36B H 0.7357 0.9923 0.6284 0.114 Uiso 1 1 calc R U .
H36C H 0.7757 0.9639 0.6246 0.114 Uiso 1 1 calc R U .
C37 C 0.7656(4) 1.0664(4) 0.6300(6) 0.086(4) Uani 1 1 d . . .
H37A H 0.7387 1.0652 0.6499 0.128 Uiso 1 1 calc R U .
H37B H 0.7626 1.0704 0.5841 0.128 Uiso 1 1 calc R U .
H37C H 0.7811 1.0898 0.6478 0.128 Uiso 1 1 calc R U .
C38 C 0.8301(3) 1.0245(5) 0.6085(6) 0.089(4) Uani 1 1 d . . .
H38A H 0.8261 1.0292 0.5630 0.133 Uiso 1 1 calc R U .
H38B H 0.8429 0.9972 0.6152 0.133 Uiso 1 1 calc R U .
H38C H 0.8477 1.0464 0.6257 0.133 Uiso 1 1 calc R U .
C39 C 0.7245(3) 0.8820(4) 0.9741(5) 0.058(3) Uani 1 1 d . . .
C40 C 0.7669(3) 0.8963(4) 0.9972(5) 0.073(3) Uani 1 1 d . . .
H40A H 0.7879 0.8853 0.9688 0.109 Uiso 1 1 calc R U .
H40B H 0.7716 0.8860 1.0403 0.109 Uiso 1 1 calc R U .
H40C H 0.7681 0.9269 0.9972 0.109 Uiso 1 1 calc R U .
C41 C 0.6914(3) 0.8991(4) 1.0189(5) 0.082(4) Uani 1 1 d . . .
H41A H 0.6998 0.8947 1.0630 0.124 Uiso 1 1 calc R U .
H41B H 0.6657 0.8846 1.0110 0.124 Uiso 1 1 calc R U .
H41C H 0.6878 0.9291 1.0112 0.124 Uiso 1 1 calc R U .
C42 C 0.7237(4) 0.8349(4) 0.9775(6) 0.088(4) Uani 1 1 d . . .
H42A H 0.7266 0.8261 1.0218 0.131 Uiso 1 1 calc R U .
H42B H 0.7463 0.8236 0.9524 0.131 Uiso 1 1 calc R U .
H42C H 0.6979 0.8246 0.9606 0.131 Uiso 1 1 calc R U .
C43 C 0.6726(3) 0.8770(4) 0.8526(5) 0.063(3) Uani 1 1 d . . .
C44 C 0.6617(3) 0.9027(4) 0.7943(6) 0.076(4) Uani 1 1 d . . .
H44A H 0.6390 0.8895 0.7719 0.114 Uiso 1 1 calc R U .
H44B H 0.6853 0.9044 0.7661 0.114 Uiso 1 1 calc R U .
H44C H 0.6537 0.9309 0.8075 0.114 Uiso 1 1 calc R U .
C45 C 0.6344(3) 0.8748(4) 0.8952(6) 0.080(4) Uani 1 1 d . . .
H45A H 0.6394 0.8556 0.9304 0.120 Uiso 1 1 calc R U .
H45B H 0.6112 0.8648 0.8702 0.120 Uiso 1 1 calc R U .
H45C H 0.6284 0.9027 0.9119 0.120 Uiso 1 1 calc R U .
C46 C 0.6827(4) 0.8332(4) 0.8304(6) 0.084(4) Uani 1 1 d . . .
H46A H 0.6596 0.8217 0.8068 0.126 Uiso 1 1 calc R U .
H46B H 0.6883 0.8155 0.8673 0.126 Uiso 1 1 calc R U .
H46C H 0.7067 0.8340 0.8029 0.126 Uiso 1 1 calc R U .
C47 C 0.7452(3) 1.0214(3) 0.7578(4) 0.047(2) Uani 1 1 d . . .
C48 C 0.7266(3) 1.0579(3) 0.7840(5) 0.062(3) Uani 1 1 d . . .
H48 H 0.7407 1.0823 0.7969 0.075 Uiso 1 1 calc R U .
C49 C 0.6844(3) 1.0521(4) 0.7876(6) 0.073(4) Uani 1 1 d . . .
H49 H 0.6652 1.0720 0.8023 0.088 Uiso 1 1 calc R U .
C50 C 0.6757(3) 1.0116(4) 0.7657(5) 0.067(3) Uani 1 1 d . . .
H50 H 0.6494 0.9993 0.7636 0.081 Uiso 1 1 calc R U .
C51 C 0.7130(3) 0.9919(4) 0.7471(4) 0.055(3) Uani 1 1 d . . .
H51 H 0.7158 0.9645 0.7308 0.065 Uiso 1 1 calc R U .
C52 C 0.7138(2) 0.9546(3) 0.8997(4) 0.046(2) Uani 1 1 d . . .
C53 C 0.6795(3) 0.9824(4) 0.9119(5) 0.058(3) Uani 1 1 d . . .
H53 H 0.6518 0.9745 0.9081 0.070 Uiso 1 1 calc R U .
C54 C 0.6927(3) 1.0216(4) 0.9297(5) 0.065(3) Uani 1 1 d . . .
H54 H 0.6758 1.0447 0.9397 0.078 Uiso 1 1 calc R U .
C55 C 0.7360(3) 1.0214(4) 0.9305(5) 0.058(3) Uani 1 1 d . . .
H55 H 0.7533 1.0439 0.9422 0.069 Uiso 1 1 calc R U .
C56 C 0.7486(3) 0.9809(3) 0.9102(4) 0.049(2) Uani 1 1 d . . .
H56 H 0.7761 0.9725 0.9044 0.059 Uiso 1 1 calc R U .
C57 C 0.5622(2) 0.9787(3) 0.8023(4) 0.0335(19) Uani 1 1 d . . .
C58 C 0.5210(2) 1.0624(3) 0.7463(4) 0.036(2) Uani 1 1 d . . .
C59 C 0.6191(3) 1.0159(3) 0.5507(4) 0.046(2) Uani 1 1 d . . .
C60 C 0.6393(3) 1.0280(4) 0.6134(5) 0.061(3) Uani 1 1 d . . .
H60A H 0.6187 1.0391 0.6425 0.091 Uiso 1 1 calc R U .
H60B H 0.6600 1.0493 0.6055 0.091 Uiso 1 1 calc R U .
H60C H 0.6520 1.0033 0.6324 0.091 Uiso 1 1 calc R U .
C61 C 0.6523(3) 1.0036(4) 0.5025(5) 0.062(3) Uani 1 1 d . . .
H61A H 0.6684 0.9804 0.5194 0.094 Uiso 1 1 calc R U .
H61B H 0.6702 1.0276 0.4948 0.094 Uiso 1 1 calc R U .
H61C H 0.6395 0.9952 0.4625 0.094 Uiso 1 1 calc R U .
C62 C 0.5969(3) 1.0539(3) 0.5261(5) 0.056(3) Uani 1 1 d . . .
H62A H 0.6163 1.0769 0.5206 0.084 Uiso 1 1 calc R U .
H62B H 0.5758 1.0622 0.5565 0.084 Uiso 1 1 calc R U .
H62C H 0.5842 1.0474 0.4852 0.084 Uiso 1 1 calc R U .
C63 C 0.6062(3) 0.9218(3) 0.5728(4) 0.049(2) Uani 1 1 d . . .
C64 C 0.6420(3) 0.9230(4) 0.6186(5) 0.063(3) Uani 1 1 d . . .
H64A H 0.6514 0.8945 0.6268 0.095 Uiso 1 1 calc R U .
H64B H 0.6334 0.9359 0.6586 0.095 Uiso 1 1 calc R U .
H64C H 0.6642 0.9394 0.6000 0.095 Uiso 1 1 calc R U .
C65 C 0.6187(3) 0.9040(3) 0.5078(5) 0.065(3) Uani 1 1 d . . .
H65A H 0.6329 0.8774 0.5139 0.098 Uiso 1 1 calc R U .
H65B H 0.6367 0.9237 0.4863 0.098 Uiso 1 1 calc R U .
H65C H 0.5943 0.8994 0.4819 0.098 Uiso 1 1 calc R U .
C66 C 0.5739(3) 0.8915(3) 0.6005(6) 0.071(3) Uani 1 1 d . . .
H66A H 0.5634 0.9028 0.6405 0.106 Uiso 1 1 calc R U .
H66B H 0.5865 0.8643 0.6083 0.106 Uiso 1 1 calc R U .
H66C H 0.5515 0.8883 0.5703 0.106 Uiso 1 1 calc R U .
C67 C 0.5486(3) 0.9672(3) 0.4989(4) 0.041(2) Uani 1 1 d . . .
C68 C 0.5556(3) 0.9748(3) 0.4338(4) 0.047(2) Uani 1 1 d . . .
H68 H 0.5779 0.9901 0.4169 0.056 Uiso 1 1 calc R U .
C69 C 0.5245(3) 0.9563(3) 0.3980(4) 0.057(3) Uani 1 1 d . . .
H69 H 0.5228 0.9563 0.3530 0.068 Uiso 1 1 calc R U .
C70 C 0.4963(3) 0.9375(3) 0.4394(5) 0.051(3) Uani 1 1 d . . .
H70 H 0.4723 0.9228 0.4278 0.062 Uiso 1 1 calc R U .
C71 C 0.5105(3) 0.9448(3) 0.5012(5) 0.047(2) Uani 1 1 d . . .
H71 H 0.4971 0.9362 0.5390 0.056 Uiso 1 1 calc R U .
C72 C 0.5184(3) 0.8802(3) 0.9927(4) 0.043(2) Uani 1 1 d . . .
C73 C 0.5094(3) 0.8449(3) 1.0408(5) 0.058(3) Uani 1 1 d . . .
H73A H 0.5343 0.8289 1.0488 0.086 Uiso 1 1 calc R U .
H73B H 0.4885 0.8263 1.0233 0.086 Uiso 1 1 calc R U .
H73C H 0.4996 0.8570 1.0806 0.086 Uiso 1 1 calc R U .
C74 C 0.5562(3) 0.9047(3) 1.0172(5) 0.053(3) Uani 1 1 d . . .
H74A H 0.5624 0.9275 0.9879 0.080 Uiso 1 1 calc R U .
H74B H 0.5796 0.8858 1.0199 0.080 Uiso 1 1 calc R U .
H74C H 0.5504 0.9161 1.0593 0.080 Uiso 1 1 calc R U .
C75 C 0.5293(3) 0.8617(3) 0.9282(5) 0.053(3) Uani 1 1 d . . .
H75A H 0.5521 0.8422 0.9331 0.079 Uiso 1 1 calc R U .
H75B H 0.5372 0.8842 0.8992 0.079 Uiso 1 1 calc R U .
H75C H 0.5057 0.8469 0.9110 0.079 Uiso 1 1 calc R U .
C76 C 0.4263(3) 0.8892(3) 0.9780(5) 0.049(2) Uani 1 1 d . . .
C77 C 0.4270(3) 0.8532(4) 0.9323(6) 0.068(3) Uani 1 1 d . . .
H77A H 0.4380 0.8625 0.8915 0.103 Uiso 1 1 calc R U .
H77B H 0.3993 0.8427 0.9262 0.103 Uiso 1 1 calc R U .
H77C H 0.4442 0.8309 0.9494 0.103 Uiso 1 1 calc R U .
C78 C 0.3941(3) 0.9210(4) 0.9542(6) 0.069(3) Uani 1 1 d . . .
H78A H 0.3678 0.9070 0.9492 0.104 Uiso 1 1 calc R U .
H78B H 0.4027 0.9325 0.9133 0.104 Uiso 1 1 calc R U .
H78C H 0.3914 0.9437 0.9851 0.104 Uiso 1 1 calc R U .
C79 C 0.4121(3) 0.8735(4) 1.0442(5) 0.076(4) Uani 1 1 d . . .
H79A H 0.4315 0.8528 1.0601 0.114 Uiso 1 1 calc R U .
H79B H 0.3851 0.8607 1.0404 0.114 Uiso 1 1 calc R U .
H79C H 0.4108 0.8971 1.0737 0.114 Uiso 1 1 calc R U .
C80 C 0.4700(2) 0.9497(3) 1.0502(4) 0.037(2) Uani 1 1 d . . .
C81 C 0.4453(2) 0.9868(3) 1.0493(4) 0.044(2) Uani 1 1 d . . .
H81 H 0.4349 1.0002 1.0126 0.052 Uiso 1 1 calc R U .
C82 C 0.4391(3) 0.9999(4) 1.1131(5) 0.053(3) Uani 1 1 d . . .
H82 H 0.4236 1.0235 1.1260 0.064 Uiso 1 1 calc R U .
C83 C 0.4597(3) 0.9722(4) 1.1539(5) 0.062(3) Uani 1 1 d . . .
H83 H 0.4605 0.9736 1.1988 0.075 Uiso 1 1 calc R U .
C84 C 0.4791(3) 0.9416(3) 1.1151(4) 0.048(2) Uani 1 1 d . . .
H84 H 0.4956 0.9194 1.1302 0.058 Uiso 1 1 calc R U .

loop_
_atom_site_aniso_label
_atom_site_aniso_U_11
_atom_site_aniso_U_22
_atom_site_aniso_U_33
_atom_site_aniso_U_23
_atom_site_aniso_U_13
_atom_site_aniso_U_12
Cu1 0.0634(7) 0.0508(8) 0.0596(8) -0.0006(6) 0.0083(6) 0.0188(6)
Cu2 0.0755(9) 0.0516(9) 0.0763(10) -0.0161(7) 0.0178(8) 0.0104(7)
Cu3 0.0516(7) 0.0642(9) 0.0717(9) -0.0057(7) 0.0175(7) 0.0084(6)
Cu4 0.0538(7) 0.0544(8) 0.0545(8) -0.0027(6) 0.0061(6) 0.0155(6)
Cu5 0.0597(7) 0.0586(8) 0.0316(6) -0.0012(5) 0.0083(5) 0.0055(6)
Cu6 0.0586(7) 0.0510(8) 0.0309(6) 0.0069(5) 0.0015(5) 0.0036(6)
Fe1 0.0377(9) 0.0582(13) 0.0309(10) 0.000 0.000 0.0004(9)
Fe2 0.0540(11) 0.0419(12) 0.0305(10) 0.000 0.000 -0.0038(9)
Fe3 0.0413(7) 0.0669(10) 0.0416(8) 0.0044(7) 0.0060(6) 0.0163(7)
Fe4 0.0914(11) 0.0469(10) 0.0426(8) -0.0041(7) -0.0005(8) 0.0279(8)
S1 0.0611(14) 0.0517(17) 0.0499(15) 0.0008(11) 0.0133(12) 0.0143(13)
S2 0.0725(17) 0.0458(17) 0.0717(19) -0.0027(13) 0.0198(14) 0.0081(13)
S3 0.0500(14) 0.0601(19) 0.0622(18) -0.0091(13) 0.0059(12) 0.0054(13)
S4 0.0503(13) 0.0537(17) 0.0448(14) -0.0066(11) 0.0041(11) 0.0127(12)
S5 0.0584(14) 0.0432(15) 0.0317(12) 0.0014(10) 0.0000(10) 0.0007(11)
S6 0.0435(12) 0.0485(15) 0.0332(13) 0.0004(10) 0.0002(10) 0.0061(11)
P1 0.0673(16) 0.0425(16) 0.0397(14) 0.0023(11) 0.0014(12) 0.0155(13)
P2 0.0693(17) 0.0376(16) 0.0618(18) -0.0100(12) 0.0145(14) 0.0006(13)
P3 0.0407(12) 0.0489(16) 0.0417(14) 0.0006(11) 0.0056(11) 0.0058(11)
P4 0.0370(12) 0.0619(18) 0.0466(15) 0.0018(13) 0.0091(11) 0.0012(12)
P5 0.0431(12) 0.0426(15) 0.0292(12) -0.0013(10) 0.0067(10) -0.0022(11)
P6 0.0349(11) 0.0441(15) 0.0320(12) 0.0057(10) 0.0029(10) 0.0039(10)
N1 0.050(5) 0.049(6) 0.052(5) 0.002(4) 0.004(4) 0.003(4)
N2 0.059(5) 0.064(6) 0.065(6) -0.002(5) 0.023(5) 0.007(5)
N3 0.072(6) 0.081(7) 0.065(6) -0.012(5) 0.016(5) 0.001(5)
N4 0.068(5) 0.065(6) 0.046(5) -0.003(4) 0.002(4) 0.015(4)
N5 0.054(5) 0.038(5) 0.038(5) -0.001(3) -0.001(4) -0.006(4)
N6 0.037(4) 0.048(5) 0.050(6) 0.000(4) 0.003(4) 0.007(3)
C1 0.039(5) 0.050(6) 0.041(5) -0.005(4) 0.008(4) 0.011(5)
C2 0.054(6) 0.052(7) 0.056(7) 0.008(5) 0.019(5) -0.007(5)
C3 0.045(5) 0.045(6) 0.049(6) -0.010(4) 0.013(4) -0.004(4)
C4 0.035(4) 0.030(5) 0.037(5) 0.001(4) 0.001(4) 0.007(3)
C5 0.063(6) 0.066(8) 0.048(6) 0.000(5) -0.001(5) 0.013(5)
C6 0.070(7) 0.097(10) 0.051(7) 0.008(6) 0.005(6) 0.006(7)
C7 0.059(7) 0.111(12) 0.099(10) 0.016(8) -0.019(7) 0.009(7)
C8 0.098(8) 0.059(8) 0.067(8) 0.014(6) -0.005(7) 0.000(6)
C9 0.106(8) 0.038(6) 0.040(6) 0.001(5) -0.004(6) 0.009(6)
C10 0.167(13) 0.053(8) 0.068(8) 0.003(6) -0.042(9) 0.022(8)
C11 0.143(12) 0.065(9) 0.045(7) -0.010(6) -0.007(7) 0.005(8)
C12 0.123(10) 0.077(9) 0.039(6) 0.010(6) 0.011(7) -0.012(8)
C13 0.058(6) 0.050(7) 0.074(8) -0.005(6) -0.001(5) 0.007(5)
C14 0.078(8) 0.063(8) 0.068(8) 0.006(6) -0.011(6) 0.003(6)
C15 0.069(8) 0.112(13) 0.127(13) -0.027(10) -0.003(8) 0.002(8)
C16 0.093(9) 0.076(9) 0.075(9) -0.018(7) -0.001(7) 0.018(7)
C17 0.113(10) 0.042(7) 0.077(9) -0.013(6) 0.022(8) -0.014(7)
C18 0.097(10) 0.088(11) 0.135(14) -0.007(10) 0.051(10) -0.028(8)
C19 0.156(14) 0.057(9) 0.114(12) -0.020(8) 0.036(10) -0.039(9)
C20 0.151(13) 0.064(9) 0.087(10) 0.007(7) 0.034(10) -0.037(9)
C21 0.083(7) 0.047(6) 0.036(5) 0.005(5) 0.002(5) 0.012(6)
C22 0.121(9) 0.040(7) 0.043(6) -0.003(5) 0.006(6) 0.020(6)
C23 0.167(14) 0.033(7) 0.056(7) -0.001(5) -0.015(9) 0.017(8)
C24 0.147(13) 0.053(9) 0.065(9) -0.012(6) -0.029(8) 0.064(9)
C25 0.105(9) 0.068(9) 0.060(8) -0.005(6) -0.013(6) 0.050(7)
C26 0.080(7) 0.029(6) 0.053(6) -0.007(4) 0.018(5) 0.019(5)
C27 0.058(6) 0.066(8) 0.043(6) 0.012(5) 0.009(5) 0.018(6)
C28 0.066(7) 0.104(11) 0.041(6) -0.002(6) 0.010(5) 0.021(7)
C29 0.089(9) 0.094(11) 0.053(7) -0.022(7) -0.010(6) 0.052(8)
C30 0.120(11) 0.041(7) 0.055(7) -0.014(5) -0.002(7) 0.028(7)
C31 0.053(5) 0.056(7) 0.060(7) 0.002(5) 0.008(5) -0.006(5)
C32 0.074(7) 0.075(9) 0.057(7) -0.016(6) -0.003(6) -0.010(6)
C33 0.040(6) 0.109(11) 0.089(10) -0.016(7) -0.004(6) -0.014(6)
C34 0.097(9) 0.060(9) 0.088(9) -0.001(7) 0.001(7) -0.014(7)
C35 0.057(6) 0.064(8) 0.045(6) 0.001(5) 0.002(5) 0.007(5)
C36 0.074(7) 0.113(11) 0.041(6) 0.010(6) 0.003(6) -0.002(7)
C37 0.090(9) 0.093(11) 0.074(9) 0.025(7) -0.005(7) 0.018(8)
C38 0.070(7) 0.153(14) 0.043(7) 0.015(7) 0.013(6) -0.016(8)
C39 0.049(6) 0.058(8) 0.066(7) 0.012(5) 0.000(5) -0.004(5)
C40 0.066(7) 0.095(10) 0.058(7) 0.021(6) -0.006(6) 0.007(7)
C41 0.073(8) 0.123(12) 0.051(7) 0.008(7) 0.009(6) 0.001(8)
C42 0.097(10) 0.076(10) 0.090(10) 0.024(7) -0.005(8) -0.009(7)
C43 0.055(6) 0.073(9) 0.060(7) 0.003(6) 0.005(5) -0.008(6)
C44 0.059(6) 0.102(10) 0.068(8) 0.005(7) -0.006(6) -0.017(6)
C45 0.046(6) 0.113(11) 0.081(8) 0.000(8) 0.013(6) -0.021(6)
C46 0.076(8) 0.094(11) 0.082(9) -0.009(8) -0.006(7) -0.022(7)
C47 0.051(5) 0.049(6) 0.039(6) 0.006(4) 0.007(4) 0.011(5)
C48 0.062(6) 0.058(7) 0.067(7) 0.013(6) 0.007(6) 0.026(5)
C49 0.059(7) 0.095(10) 0.066(8) 0.021(7) 0.015(6) 0.041(7)
C50 0.036(5) 0.110(11) 0.056(7) 0.024(7) 0.001(5) 0.011(6)
C51 0.037(5) 0.084(8) 0.042(6) 0.011(5) 0.002(4) 0.006(5)
C52 0.036(5) 0.067(7) 0.035(5) 0.005(5) 0.009(4) 0.012(5)
C53 0.038(5) 0.082(9) 0.053(6) 0.003(6) 0.015(5) 0.017(5)
C54 0.071(7) 0.069(9) 0.053(7) 0.002(6) 0.016(6) 0.028(6)
C55 0.063(6) 0.067(8) 0.044(6) -0.004(5) 0.004(5) 0.020(6)
C56 0.040(5) 0.071(7) 0.037(5) -0.003(5) 0.004(4) 0.009(5)
C57 0.032(4) 0.036(5) 0.032(5) 0.005(4) 0.000(4) 0.004(4)
C58 0.041(5) 0.031(5) 0.037(6) 0.000(4) -0.003(4) 0.004(4)
C59 0.046(5) 0.048(6) 0.043(6) -0.001(4) -0.002(4) -0.003(5)
C60 0.054(6) 0.070(8) 0.058(7) -0.008(5) -0.001(5) -0.013(5)
C61 0.054(6) 0.061(8) 0.072(8) 0.000(6) 0.010(5) -0.013(5)
C62 0.061(6) 0.046(7) 0.060(7) 0.010(5) -0.004(5) -0.012(5)
C63 0.049(5) 0.051(7) 0.046(6) -0.004(4) 0.012(4) -0.001(5)
C64 0.064(6) 0.064(8) 0.061(7) 0.004(5) 0.000(5) 0.009(6)
C65 0.072(7) 0.053(7) 0.071(8) -0.006(6) 0.010(6) 0.010(6)
C66 0.072(7) 0.042(7) 0.099(9) 0.016(6) 0.027(7) 0.002(5)
C67 0.043(5) 0.040(6) 0.041(5) 0.000(4) 0.009(4) 0.000(4)
C68 0.057(6) 0.053(7) 0.030(5) -0.006(4) 0.003(4) 0.000(5)
C69 0.086(7) 0.057(7) 0.028(5) -0.008(5) -0.005(5) 0.004(6)
C70 0.062(6) 0.046(6) 0.046(6) -0.010(4) -0.002(5) -0.010(5)
C71 0.059(6) 0.035(6) 0.046(6) -0.001(4) 0.004(5) -0.012(5)
C72 0.045(5) 0.041(6) 0.042(5) 0.008(4) 0.000(4) 0.004(4)
C73 0.055(6) 0.059(7) 0.059(7) 0.019(5) -0.001(5) 0.007(5)
C74 0.048(5) 0.060(7) 0.051(6) 0.008(5) -0.001(5) 0.013(5)
C75 0.052(5) 0.052(7) 0.054(6) 0.005(5) 0.004(5) 0.012(5)
C76 0.042(5) 0.046(6) 0.058(6) 0.007(5) 0.002(4) -0.005(4)
C77 0.060(6) 0.061(8) 0.084(8) -0.023(6) 0.000(6) -0.003(6)
C78 0.033(5) 0.069(8) 0.106(10) -0.004(7) -0.015(5) -0.004(5)
C79 0.060(7) 0.089(10) 0.078(9) 0.000(7) 0.022(6) -0.023(7)
C80 0.031(4) 0.038(6) 0.041(5) 0.004(4) -0.002(4) -0.002(4)
C81 0.031(4) 0.054(7) 0.046(6) -0.002(4) -0.001(4) -0.003(4)
C82 0.046(5) 0.072(8) 0.041(6) -0.010(5) 0.014(4) -0.006(5)
C83 0.064(6) 0.091(9) 0.031(5) -0.007(6) 0.012(5) -0.012(6)
C84 0.054(5) 0.067(7) 0.023(5) 0.005(4) 0.007(4) 0.001(5)

loop_
_atom_type_symbol
_atom_type_description
_atom_type_scat_dispersion_real
_atom_type_scat_dispersion_imag
_atom_type_scat_source
C C 0.0033 0.0016 'International Tables Vol C Tables 4.2.6.8 and 6.1.1.4'
H H 0.0000 0.0000 'International Tables Vol C Tables 4.2.6.8 and 6.1.1.4'
N N 0.0061 0.0033 'International Tables Vol C Tables 4.2.6.8 and 6.1.1.4'
P P 0.1023 0.0942 'International Tables Vol C Tables 4.2.6.8 and 6.1.1.4'
S S 0.1246 0.1234 'International Tables Vol C Tables 4.2.6.8 and 6.1.1.4'
Fe Fe 0.3463 0.8444 'International Tables Vol C Tables 4.2.6.8 and 6.1.1.4'
Cu Cu 0.3201 1.2651 'International Tables Vol C Tables 4.2.6.8 and 6.1.1.4'

loop_
_geom_angle_atom_site_label_1
_geom_angle_atom_site_label_2
_geom_angle_atom_site_label_3
_geom_angle
_geom_angle_site_symmetry_1
_geom_angle_site_symmetry_3
C4 Cu1 P1 126.3(2) . .
C4 Cu1 S1 99.9(2) . .
P1 Cu1 S1 115.36(10) . .
C4 Cu1 S2 97.6(2) . .
P1 Cu1 S2 111.99(11) . .
S1 Cu1 S2 101.92(11) . .
C3 Cu2 P2 127.7(3) . .
C3 Cu2 S2 104.1(3) . .
P2 Cu2 S2 110.12(12) . .
C3 Cu2 S1 95.0(3) . .
P2 Cu2 S1 115.98(10) . .
S2 Cu2 S1 99.78(11) . .
N2 Cu3 P4 124.7(3) . .
N2 Cu3 S3 102.9(3) . .
P4 Cu3 S3 113.26(11) . .
N2 Cu3 S4 96.5(3) . .
P4 Cu3 S4 116.19(10) . .
S3 Cu3 S4 99.23(10) . .
N1 Cu4 P3 130.0(2) . .
N1 Cu4 S4 99.7(2) . .
P3 Cu4 S4 110.24(10) . .
N1 Cu4 S3 96.7(2) . .
P3 Cu4 S3 115.08(10) . .
S4 Cu4 S3 100.51(10) . .
N6 Cu5 P5 128.4(2) . .
N6 Cu5 S5 100.2(2) . .
P5 Cu5 S5 115.07(10) . .
N6 Cu5 S5 96.5(2) . 2_675
P5 Cu5 S5 111.86(9) . 2_675
S5 Cu5 S5 100.12(8) . 2_675
N5 Cu6 P6 128.2(2) 2_675 .
N5 Cu6 S6 98.7(2) 2_675 .
P6 Cu6 S6 111.98(9) . .
N5 Cu6 S6 97.2(2) 2_675 2_675
P6 Cu6 S6 114.78(9) . 2_675
S6 Cu6 S6 102.03(8) . 2_675
C82 Fe1 C82 155.2(6) . 2_675
C82 Fe1 C84 67.8(4) . .
C82 Fe1 C84 106.1(4) 2_675 .
C82 Fe1 C84 106.1(4) . 2_675
C82 Fe1 C84 67.8(4) 2_675 2_675
C84 Fe1 C84 152.7(5) . 2_675
C82 Fe1 C81 161.5(4) . 2_675
C82 Fe1 C81 40.6(4) 2_675 2_675
C84 Fe1 C81 125.7(4) . 2_675
C84 Fe1 C81 67.9(4) 2_675 2_675
C82 Fe1 C81 40.6(4) . .
C82 Fe1 C81 161.5(4) 2_675 .
C84 Fe1 C81 67.9(4) . .
C84 Fe1 C81 125.7(4) 2_675 .
C81 Fe1 C81 127.8(5) 2_675 .
C82 Fe1 C83 40.2(4) . .
C82 Fe1 C83 119.5(4) 2_675 .
C84 Fe1 C83 40.6(4) . .
C84 Fe1 C83 117.5(4) 2_675 .
C81 Fe1 C83 158.3(4) 2_675 .
C81 Fe1 C83 68.1(4) . .
C82 Fe1 C83 119.5(4) . 2_675
C82 Fe1 C83 40.2(4) 2_675 2_675
C84 Fe1 C83 117.5(4) . 2_675
C84 Fe1 C83 40.6(4) 2_675 2_675
C81 Fe1 C83 68.1(4) 2_675 2_675
C81 Fe1 C83 158.3(4) . 2_675
C83 Fe1 C83 101.7(6) . 2_675
C82 Fe1 C80 68.3(4) . .
C82 Fe1 C80 123.5(4) 2_675 .
C84 Fe1 C80 40.3(3) . .
C84 Fe1 C80 164.4(3) 2_675 .
C81 Fe1 C80 112.6(4) 2_675 .
C81 Fe1 C80 40.7(3) . .
C83 Fe1 C80 68.3(4) . .
C83 Fe1 C80 155.0(4) 2_675 .
C82 Fe1 C80 123.5(4) . 2_675
C82 Fe1 C80 68.3(4) 2_675 2_675
C84 Fe1 C80 164.4(3) . 2_675
C84 Fe1 C80 40.3(3) 2_675 2_675
C81 Fe1 C80 40.7(3) 2_675 2_675
C81 Fe1 C80 112.6(4) . 2_675
C83 Fe1 C80 155.0(4) . 2_675
C83 Fe1 C80 68.3(4) 2_675 2_675
C80 Fe1 C80 129.7(5) . 2_675
C71 Fe2 C71 125.9(5) . 2_675
C71 Fe2 C70 158.8(4) . 2_675
C71 Fe2 C70 40.4(4) 2_675 2_675
C71 Fe2 C70 40.4(4) . .
C71 Fe2 C70 158.8(4) 2_675 .
C70 Fe2 C70 158.4(6) 2_675 .
C71 Fe2 C69 160.8(4) . 2_675
C71 Fe2 C69 67.2(4) 2_675 2_675
C70 Fe2 C69 40.3(4) 2_675 2_675
C70 Fe2 C69 122.2(4) . 2_675
C71 Fe2 C69 67.2(4) . .
C71 Fe2 C69 160.8(4) 2_675 .
C70 Fe2 C69 122.2(4) 2_675 .
C70 Fe2 C69 40.3(4) . .
C69 Fe2 C69 104.3(6) 2_675 .
C71 Fe2 C68 67.5(4) . .
C71 Fe2 C68 127.2(4) 2_675 .
C70 Fe2 C68 106.6(4) 2_675 .
C70 Fe2 C68 67.9(4) . .
C69 Fe2 C68 117.9(4) 2_675 .
C69 Fe2 C68 39.9(4) . .
C71 Fe2 C68 127.2(4) . 2_675
C71 Fe2 C68 67.4(4) 2_675 2_675
C70 Fe2 C68 67.9(4) 2_675 2_675
C70 Fe2 C68 106.6(4) . 2_675
C69 Fe2 C68 39.9(4) 2_675 2_675
C69 Fe2 C68 117.9(4) . 2_675
C68 Fe2 C68 151.8(5) . 2_675
C71 Fe2 C67 40.9(3) . .
C71 Fe2 C67 112.3(4) 2_675 .
C70 Fe2 C67 121.5(4) 2_675 .
C70 Fe2 C67 68.5(4) . .
C69 Fe2 C67 153.6(4) 2_675 .
C69 Fe2 C67 67.2(4) . .
C68 Fe2 C67 39.7(3) . .
C68 Fe2 C67 166.3(3) 2_675 .
C71 Fe2 C67 112.3(4) . 2_675
C71 Fe2 C67 40.9(3) 2_675 2_675
C70 Fe2 C67 68.5(4) 2_675 2_675
C70 Fe2 C67 121.5(4) . 2_675
C69 Fe2 C67 67.2(4) 2_675 2_675
C69 Fe2 C67 153.6(4) . 2_675
C68 Fe2 C67 166.3(3) . 2_675
C68 Fe2 C67 39.7(3) 2_675 2_675
C67 Fe2 C67 131.0(5) . 2_675
C50 Fe3 C54 120.5(4) . .
C50 Fe3 C53 105.4(4) . .
C54 Fe3 C53 39.8(4) . .
C50 Fe3 C49 40.5(5) . .
C54 Fe3 C49 101.8(5) . .
C53 Fe3 C49 115.5(4) . .
C50 Fe3 C56 158.1(5) . .
C54 Fe3 C56 68.3(4) . .
C53 Fe3 C56 67.6(4) . .
C49 Fe3 C56 161.4(5) . .
C50 Fe3 C48 67.7(5) . .
C54 Fe3 C48 116.4(5) . .
C53 Fe3 C48 149.7(4) . .
C49 Fe3 C48 40.0(4) . .
C56 Fe3 C48 128.9(4) . .
C50 Fe3 C51 41.1(4) . .
C54 Fe3 C51 160.0(4) . .
C53 Fe3 C51 127.1(5) . .
C49 Fe3 C51 68.6(5) . .
C56 Fe3 C51 125.6(4) . .
C48 Fe3 C51 68.1(5) . .
C50 Fe3 C55 157.8(5) . .
C54 Fe3 C55 40.6(4) . .
C53 Fe3 C55 67.3(4) . .
C49 Fe3 C55 121.8(5) . .
C56 Fe3 C55 40.6(4) . .
C48 Fe3 C55 107.3(5) . .
C51 Fe3 C55 159.2(4) . .
C50 Fe3 C47 68.3(4) . .
C54 Fe3 C47 153.6(5) . .
C53 Fe3 C47 166.6(4) . .
C49 Fe3 C47 68.0(4) . .
C56 Fe3 C47 113.6(4) . .
C48 Fe3 C47 40.4(4) . .
C51 Fe3 C47 40.6(4) . .
C55 Fe3 C47 122.9(4) . .
C50 Fe3 C52 120.7(5) . .
C54 Fe3 C52 68.9(4) . .
C53 Fe3 C52 41.2(4) . .
C49 Fe3 C52 152.5(4) . .
C56 Fe3 C52 40.4(4) . .
C48 Fe3 C52 167.3(3) . .
C51 Fe3 C52 111.1(4) . .
C55 Fe3 C52 68.6(4) . .
C47 Fe3 C52 130.8(4) . .
C28 Fe4 C29 40.8(5) . .
C28 Fe4 C27 40.8(4) . .
C29 Fe4 C27 68.4(5) . .
C28 Fe4 C23 157.0(5) . .
C29 Fe4 C23 120.2(5) . .
C27 Fe4 C23 159.4(6) . .
C28 Fe4 C22 159.5(5) . .
C29 Fe4 C22 159.6(5) . .
C27 Fe4 C22 125.8(4) . .
C23 Fe4 C22 41.2(4) . .
C28 Fe4 C30 68.0(5) . .
C29 Fe4 C30 40.0(5) . .
C27 Fe4 C30 68.0(5) . .
C23 Fe4 C30 105.6(5) . .
C22 Fe4 C30 126.5(5) . .
C28 Fe4 C25 106.6(5) . .
C29 Fe4 C25 116.2(5) . .
C27 Fe4 C25 128.4(5) . .
C23 Fe4 C25 67.1(6) . .
C22 Fe4 C25 68.5(5) . .
C30 Fe4 C25 149.7(4) . .
C28 Fe4 C24 121.7(6) . .
C29 Fe4 C24 102.2(5) . .
C27 Fe4 C24 161.2(6) . .
C23 Fe4 C24 39.4(5) . .
C22 Fe4 C24 68.1(5) . .
C30 Fe4 C24 115.8(5) . .
C25 Fe4 C24 39.9(5) . .
C28 Fe4 C21 122.6(5) . .
C29 Fe4 C21 154.3(5) . .
C27 Fe4 C21 112.6(4) . .
C23 Fe4 C21 68.5(4) . .
C22 Fe4 C21 40.6(4) . .
C30 Fe4 C21 165.7(5) . .
C25 Fe4 C21 41.5(4) . .
C24 Fe4 C21 68.5(4) . .
C28 Fe4 C26 68.5(4) . .
C29 Fe4 C26 68.8(4) . .
C27 Fe4 C26 40.1(4) . .
C23 Fe4 C26 122.3(5) . .
C22 Fe4 C26 111.5(4) . .
C30 Fe4 C26 41.4(4) . .
C25 Fe4 C26 166.7(4) . .
C24 Fe4 C26 153.4(5) . .
C21 Fe4 C26 129.7(4) . .
C1 S1 Cu1 101.5(3) . .
C1 S1 Cu2 102.1(3) . .
Cu1 S1 Cu2 77.48(9) . .
C2 S2 Cu2 97.6(4) . .
C2 S2 Cu1 100.8(4) . .
Cu2 S2 Cu1 79.54(10) . .
N3 S3 Cu3 97.4(4) . .
N3 S3 Cu4 102.3(3) . .
Cu3 S3 Cu4 79.27(9) . .
N4 S4 Cu4 101.5(3) . .
N4 S4 Cu3 101.7(3) . .
Cu4 S4 Cu3 79.59(9) . .
C58 S5 Cu5 99.7(3) . .
C58 S5 Cu5 99.3(3) . 2_675
Cu5 S5 Cu5 79.17(8) . 2_675
C57 S6 Cu6 100.2(3) . .
C57 S6 Cu6 100.8(3) . 2_675
Cu6 S6 Cu6 77.24(8) . 2_675
C21 P1 C5 107.0(5) . .
C21 P1 C9 100.6(5) . .
C5 P1 C9 110.1(5) . .
C21 P1 Cu1 115.9(4) . .
C5 P1 Cu1 112.2(3) . .
C9 P1 Cu1 110.3(4) . .
C26 P2 C17 109.2(6) . .
C26 P2 C13 100.6(5) . .
C17 P2 C13 109.6(5) . .
C26 P2 Cu2 113.8(3) . .
C17 P2 Cu2 112.6(4) . .
C13 P2 Cu2 110.3(4) . .
C47 P3 C35 99.7(4) . .
C47 P3 C31 107.5(5) . .
C35 P3 C31 110.2(5) . .
C47 P3 Cu4 116.1(3) . .
C35 P3 Cu4 111.1(4) . .
C31 P3 Cu4 111.5(3) . .
C52 P4 C43 109.8(5) . .
C52 P4 C39 100.3(5) . .
C43 P4 C39 109.7(5) . .
C52 P4 Cu3 113.2(3) . .
C43 P4 Cu3 112.0(4) . .
C39 P4 Cu3 111.4(3) . .
C67 P5 C63 100.9(4) . .
C67 P5 C59 107.8(4) . .
C63 P5 C59 109.3(4) . .
C67 P5 Cu5 116.0(3) . .
C63 P5 Cu5 110.5(3) . .
C59 P5 Cu5 111.7(3) . .
C80 P6 C72 108.6(4) . .
C80 P6 C76 100.6(4) . .
C72 P6 C76 108.9(4) . .
C80 P6 Cu6 115.6(3) . .
C72 P6 Cu6 111.4(3) . .
C76 P6 Cu6 111.1(3) . .
C1 N1 Cu4 150.3(7) . .
C2 N2 Cu3 152.5(8) . .
C3 N3 S3 178.3(10) . .
C4 N4 S4 178.4(9) . .
C58 N5 Cu6 154.3(7) . 2_675
C57 N6 Cu5 153.8(7) . .
N1 C1 S1 179.3(10) . .
N2 C2 S2 178.6(11) . .
N3 C3 Cu2 152.8(9) . .
N4 C4 Cu1 151.0(7) . .
C7 C5 C6 110.5(9) . .
C7 C5 C8 108.3(9) . .
C6 C5 C8 104.3(9) . .
C7 C5 P1 117.0(8) . .
C6 C5 P1 107.6(8) . .
C8 C5 P1 108.5(7) . .
C5 C6 H6A 109.5 . .
C5 C6 H6B 109.5 . .
H6A C6 H6B 109.5 . .
C5 C6 H6C 109.5 . .
H6A C6 H6C 109.5 . .
H6B C6 H6C 109.5 . .
C5 C7 H7A 109.5 . .
C5 C7 H7B 109.5 . .
H7A C7 H7B 109.5 . .
C5 C7 H7C 109.5 . .
H7A C7 H7C 109.5 . .
H7B C7 H7C 109.5 . .
C5 C8 H8A 109.5 . .
C5 C8 H8B 109.5 . .
H8A C8 H8B 109.5 . .
C5 C8 H8C 109.5 . .
H8A C8 H8C 109.5 . .
H8B C8 H8C 109.5 . .
C11 C9 C12 109.4(10) . .
C11 C9 C10 108.3(10) . .
C12 C9 C10 108.9(10) . .
C11 C9 P1 109.6(7) . .
C12 C9 P1 107.6(8) . .
C10 C9 P1 113.0(8) . .
C9 C10 H10A 109.5 . .
C9 C10 H10B 109.5 . .
H10A C10 H10B 109.5 . .
C9 C10 H10C 109.5 . .
H10A C10 H10C 109.5 . .
H10B C10 H10C 109.5 . .
C9 C11 H11A 109.5 . .
C9 C11 H11B 109.5 . .
H11A C11 H11B 109.5 . .
C9 C11 H11C 109.5 . .
H11A C11 H11C 109.5 . .
H11B C11 H11C 109.5 . .
C9 C12 H12A 109.5 . .
C9 C12 H12B 109.5 . .
H12A C12 H12B 109.5 . .
C9 C12 H12C 109.5 . .
H12A C12 H12C 109.5 . .
H12B C12 H12C 109.5 . .
C15 C13 C14 106.7(10) . .
C15 C13 C16 108.7(10) . .
C14 C13 C16 108.0(10) . .
C15 C13 P2 111.2(9) . .
C14 C13 P2 106.5(7) . .
C16 C13 P2 115.4(8) . .
C13 C14 H14A 109.5 . .
C13 C14 H14B 109.5 . .
H14A C14 H14B 109.5 . .
C13 C14 H14C 109.5 . .
H14A C14 H14C 109.5 . .
H14B C14 H14C 109.5 . .
C13 C15 H15A 109.5 . .
C13 C15 H15B 109.5 . .
H15A C15 H15B 109.5 . .
C13 C15 H15C 109.5 . .
H15A C15 H15C 109.5 . .
H15B C15 H15C 109.5 . .
C13 C16 H16A 109.5 . .
C13 C16 H16B 109.5 . .
H16A C16 H16B 109.5 . .
C13 C16 H16C 109.5 . .
H16A C16 H16C 109.5 . .
H16B C16 H16C 109.5 . .
C20 C17 C19 108.4(11) . .
C20 C17 C18 108.3(11) . .
C19 C17 C18 107.5(11) . .
C20 C17 P2 108.2(9) . .
C19 C17 P2 116.7(9) . .
C18 C17 P2 107.4(9) . .
C17 C18 H18A 109.5 . .
C17 C18 H18B 109.5 . .
H18A C18 H18B 109.5 . .
C17 C18 H18C 109.5 . .
H18A C18 H18C 109.5 . .
H18B C18 H18C 109.5 . .
C17 C19 H19A 109.5 . .
C17 C19 H19B 109.5 . .
H19A C19 H19B 109.5 . .
C17 C19 H19C 109.5 . .
H19A C19 H19C 109.5 . .
H19B C19 H19C 109.5 . .
C17 C20 H20A 109.5 . .
C17 C20 H20B 109.5 . .
H20A C20 H20B 109.5 . .
C17 C20 H20C 109.5 . .
H20A C20 H20C 109.5 . .
H20B C20 H20C 109.5 . .
C22 C21 C25 105.2(10) . .
C22 C21 P1 120.5(8) . .
C25 C21 P1 133.4(9) . .
C22 C21 Fe4 68.1(6) . .
C25 C21 Fe4 68.0(6) . .
P1 C21 Fe4 135.9(5) . .
C21 C22 C23 108.0(11) . .
C21 C22 Fe4 71.3(6) . .
C23 C22 Fe4 69.4(7) . .
C21 C22 H22 126.0 . .
C23 C22 H22 126.0 . .
Fe4 C22 H22 124.9 . .
C24 C23 C22 109.1(12) . .
C24 C23 Fe4 70.9(7) . .
C22 C23 Fe4 69.5(6) . .
C24 C23 H23 125.4 . .
C22 C23 H23 125.4 . .
Fe4 C23 H23 125.7 . .
C23 C24 C25 108.7(11) . .
C23 C24 Fe4 69.6(7) . .
C25 C24 Fe4 69.8(6) . .
C23 C24 H24 125.6 . .
C25 C24 H24 125.6 . .
Fe4 C24 H24 126.5 . .
C24 C25 C21 108.9(12) . .
C24 C25 Fe4 70.3(7) . .
C21 C25 Fe4 70.5(6) . .
C24 C25 H25 125.5 . .
C21 C25 H25 125.5 . .
Fe4 C25 H25 125.2 . .
C27 C26 C30 105.3(10) . .
C27 C26 P2 121.4(7) . .
C30 C26 P2 132.0(9) . .
C27 C26 Fe4 68.2(6) . .
C30 C26 Fe4 67.9(6) . .
P2 C26 Fe4 137.7(5) . .
C26 C27 C28 109.7(10) . .
C26 C27 Fe4 71.7(6) . .
C28 C27 Fe4 69.2(6) . .
C26 C27 H27 125.2 . .
C28 C27 H27 125.2 . .
Fe4 C27 H27 125.5 . .
C29 C28 C27 107.9(11) . .
C29 C28 Fe4 69.9(7) . .
C27 C28 Fe4 70.0(6) . .
C29 C28 H28 126.1 . .
C27 C28 H28 126.1 . .
Fe4 C28 H28 125.6 . .
C30 C29 C28 108.1(10) . .
C30 C29 Fe4 70.4(7) . .
C28 C29 Fe4 69.3(6) . .
C30 C29 H29 125.9 . .
C28 C29 H29 125.9 . .
Fe4 C29 H29 126.0 . .
C29 C30 C26 109.0(11) . .
C29 C30 Fe4 69.6(7) . .
C26 C30 Fe4 70.7(6) . .
C29 C30 H30 125.5 . .
C26 C30 H30 125.5 . .
Fe4 C30 H30 125.8 . .
C32 C31 C34 108.8(10) . .
C32 C31 C33 108.0(9) . .
C34 C31 C33 108.6(9) . .
C32 C31 P3 108.2(7) . .
C34 C31 P3 116.0(8) . .
C33 C31 P3 106.9(7) . .
C31 C32 H32A 109.5 . .
C31 C32 H32B 109.5 . .
H32A C32 H32B 109.5 . .
C31 C32 H32C 109.5 . .
H32A C32 H32C 109.5 . .
H32B C32 H32C 109.5 . .
C31 C33 H33A 109.5 . .
C31 C33 H33B 109.5 . .
H33A C33 H33B 109.5 . .
C31 C33 H33C 109.5 . .
H33A C33 H33C 109.5 . .
H33B C33 H33C 109.5 . .
C31 C34 H34A 109.5 . .
C31 C34 H34B 109.5 . .
H34A C34 H34B 109.5 . .
C31 C34 H34C 109.5 . .
H34A C34 H34C 109.5 . .
H34B C34 H34C 109.5 . .
C36 C35 C37 107.1(9) . .
C36 C35 C38 105.3(9) . .
C37 C35 C38 111.8(10) . .
C36 C35 P3 106.7(7) . .
C37 C35 P3 116.4(8) . .
C38 C35 P3 108.9(7) . .
C35 C36 H36A 109.5 . .
C35 C36 H36B 109.5 . .
H36A C36 H36B 109.5 . .
C35 C36 H36C 109.5 . .
H36A C36 H36C 109.5 . .
H36B C36 H36C 109.5 . .
C35 C37 H37A 109.5 . .
C35 C37 H37B 109.5 . .
H37A C37 H37B 109.5 . .
C35 C37 H37C 109.5 . .
H37A C37 H37C 109.5 . .
H37B C37 H37C 109.5 . .
C35 C38 H38A 109.5 . .
C35 C38 H38B 109.5 . .
H38A C38 H38B 109.5 . .
C35 C38 H38C 109.5 . .
H38A C38 H38C 109.5 . .
H38B C38 H38C 109.5 . .
C42 C39 C41 108.4(10) . .
C42 C39 C40 107.2(9) . .
C41 C39 C40 109.6(10) . .
C42 C39 P4 109.9(8) . .
C41 C39 P4 115.0(8) . .
C40 C39 P4 106.4(7) . .
C39 C40 H40A 109.5 . .
C39 C40 H40B 109.5 . .
H40A C40 H40B 109.5 . .
C39 C40 H40C 109.5 . .
H40A C40 H40C 109.5 . .
H40B C40 H40C 109.5 . .
C39 C41 H41A 109.5 . .
C39 C41 H41B 109.5 . .
H41A C41 H41B 109.5 . .
C39 C41 H41C 109.5 . .
H41A C41 H41C 109.5 . .
H41B C41 H41C 109.5 . .
C39 C42 H42A 109.5 . .
C39 C42 H42B 109.5 . .
H42A C42 H42B 109.5 . .
C39 C42 H42C 109.5 . .
H42A C42 H42C 109.5 . .
H42B C42 H42C 109.5 . .
C46 C43 C44 107.7(10) . .
C46 C43 C45 108.4(10) . .
C44 C43 C45 107.6(9) . .
C46 C43 P4 107.4(7) . .
C44 C43 P4 108.3(8) . .
C45 C43 P4 117.1(8) . .
C43 C44 H44A 109.5 . .
C43 C44 H44B 109.5 . .
H44A C44 H44B 109.5 . .
C43 C44 H44C 109.5 . .
H44A C44 H44C 109.5 . .
H44B C44 H44C 109.5 . .
C43 C45 H45A 109.5 . .
C43 C45 H45B 109.5 . .
H45A C45 H45B 109.5 . .
C43 C45 H45C 109.5 . .
H45A C45 H45C 109.5 . .
H45B C45 H45C 109.5 . .
C43 C46 H46A 109.5 . .
C43 C46 H46B 109.5 . .
H46A C46 H46B 109.5 . .
C43 C46 H46C 109.5 . .
H46A C46 H46C 109.5 . .
H46B C46 H46C 109.5 . .
C48 C47 C51 106.4(8) . .
C48 C47 P3 132.5(8) . .
C51 C47 P3 120.3(7) . .
C48 C47 Fe3 68.2(5) . .
C51 C47 Fe3 68.2(5) . .
P3 C47 Fe3 135.8(5) . .
C49 C48 C47 109.6(11) . .
C49 C48 Fe3 69.7(6) . .
C47 C48 Fe3 71.4(6) . .
C49 C48 H48 125.2 . .
C47 C48 H48 125.2 . .
Fe3 C48 H48 125.2 . .
C48 C49 C50 107.8(10) . .
C48 C49 Fe3 70.3(6) . .
C50 C49 Fe3 68.9(6) . .
C48 C49 H49 126.1 . .
C50 C49 H49 126.1 . .
Fe3 C49 H49 126.3 . .
C49 C50 C51 108.7(10) . .
C49 C50 Fe3 70.6(7) . .
C51 C50 Fe3 70.6(5) . .
C49 C50 H50 125.6 . .
C51 C50 H50 125.6 . .
Fe3 C50 H50 124.8 . .
C50 C51 C47 107.4(10) . .
C50 C51 Fe3 68.3(6) . .
C47 C51 Fe3 71.3(6) . .
C50 C51 H51 126.3 . .
C47 C51 H51 126.3 . .
Fe3 C51 H51 125.7 . .
C56 C52 C53 103.3(9) . .
C56 C52 P4 120.5(7) . .
C53 C52 P4 135.4(8) . .
C56 C52 Fe3 67.6(5) . .
C53 C52 Fe3 66.5(6) . .
P4 C52 Fe3 136.5(5) . .
C54 C53 C52 111.2(9) . .
C54 C53 Fe3 70.1(6) . .
C52 C53 Fe3 72.3(5) . .
C54 C53 H53 124.4 . .
C52 C53 H53 124.4 . .
Fe3 C53 H53 124.8 . .
C53 C54 C55 108.2(9) . .
C53 C54 Fe3 70.1(6) . .
C55 C54 Fe3 71.0(6) . .
C53 C54 H54 125.9 . .
C55 C54 H54 125.9 . .
Fe3 C54 H54 124.5 . .
C54 C55 C56 106.8(10) . .
C54 C55 Fe3 68.3(6) . .
C56 C55 Fe3 69.1(6) . .
C54 C55 H55 126.6 . .
C56 C55 H55 126.6 . .
Fe3 C55 H55 127.6 . .
C55 C56 C52 110.4(8) . .
C55 C56 Fe3 70.3(6) . .
C52 C56 Fe3 72.0(5) . .
C55 C56 H56 124.8 . .
C52 C56 H56 124.8 . .
Fe3 C56 H56 124.5 . .
N6 C57 S6 178.1(9) . .
N5 C58 S5 179.2(10) . .
C62 C59 C60 107.5(8) . .
C62 C59 C61 108.6(8) . .
C60 C59 C61 109.1(8) . .
C62 C59 P5 108.3(6) . .
C60 C59 P5 107.4(7) . .
C61 C59 P5 115.6(7) . .
C59 C60 H60A 109.5 . .
C59 C60 H60B 109.5 . .
H60A C60 H60B 109.5 . .
C59 C60 H60C 109.5 . .
H60A C60 H60C 109.5 . .
H60B C60 H60C 109.5 . .
C59 C61 H61A 109.5 . .
C59 C61 H61B 109.5 . .
H61A C61 H61B 109.5 . .
C59 C61 H61C 109.5 . .
H61A C61 H61C 109.5 . .
H61B C61 H61C 109.5 . .
C59 C62 H62A 109.5 . .
C59 C62 H62B 109.5 . .
H62A C62 H62B 109.5 . .
C59 C62 H62C 109.5 . .
H62A C62 H62C 109.5 . .
H62B C62 H62C 109.5 . .
C64 C63 C65 111.6(8) . .
C64 C63 C66 107.7(9) . .
C65 C63 C66 106.5(9) . .
C64 C63 P5 111.0(7) . .
C65 C63 P5 114.4(7) . .
C66 C63 P5 105.2(6) . .
C63 C64 H64A 109.5 . .
C63 C64 H64B 109.5 . .
H64A C64 H64B 109.5 . .
C63 C64 H64C 109.5 . .
H64A C64 H64C 109.5 . .
H64B C64 H64C 109.5 . .
C63 C65 H65A 109.5 . .
C63 C65 H65B 109.5 . .
H65A C65 H65B 109.5 . .
C63 C65 H65C 109.5 . .
H65A C65 H65C 109.5 . .
H65B C65 H65C 109.5 . .
C63 C66 H66A 109.5 . .
C63 C66 H66B 109.5 . .
H66A C66 H66B 109.5 . .
C63 C66 H66C 109.5 . .
H66A C66 H66C 109.5 . .
H66B C66 H66C 109.5 . .
C68 C67 C71 105.1(8) . .
C68 C67 P5 132.6(7) . .
C71 C67 P5 121.7(7) . .
C68 C67 Fe2 68.6(5) . .
C71 C67 Fe2 66.8(5) . .
P5 C67 Fe2 135.3(5) . .
C69 C68 C67 109.3(9) . .
C69 C68 Fe2 69.6(6) . .
C67 C68 Fe2 71.7(5) . .
C69 C68 H68 125.3 . .
C67 C68 H68 125.3 . .
Fe2 C68 H68 125.0 . .
C68 C69 C70 109.1(8) . .
C68 C69 Fe2 70.5(6) . .
C70 C69 Fe2 69.7(6) . .
C68 C69 H69 125.5 . .
C70 C69 H69 125.5 . .
Fe2 C69 H69 125.9 . .
C71 C70 C69 106.5(8) . .
C71 C70 Fe2 69.1(5) . .
C69 C70 Fe2 70.0(6) . .
C71 C70 H70 126.7 . .
C69 C70 H70 126.7 . .
Fe2 C70 H70 125.7 . .
C70 C71 C67 109.8(8) . .
C70 C71 Fe2 70.5(6) . .
C67 C71 Fe2 72.3(5) . .
C70 C71 H71 125.1 . .
C67 C71 H71 125.1 . .
Fe2 C71 H71 123.7 . .
C75 C72 C73 110.1(8) . .
C75 C72 C74 107.7(7) . .
C73 C72 C74 107.8(8) . .
C75 C72 P6 106.9(6) . .
C73 C72 P6 115.9(6) . .
C74 C72 P6 108.2(6) . .
C72 C73 H73A 109.5 . .
C72 C73 H73B 109.5 . .
H73A C73 H73B 109.5 . .
C72 C73 H73C 109.5 . .
H73A C73 H73C 109.5 . .
H73B C73 H73C 109.5 . .
C72 C74 H74A 109.5 . .
C72 C74 H74B 109.5 . .
H74A C74 H74B 109.5 . .
C72 C74 H74C 109.5 . .
H74A C74 H74C 109.5 . .
H74B C74 H74C 109.5 . .
C72 C75 H75A 109.5 . .
C72 C75 H75B 109.5 . .
H75A C75 H75B 109.5 . .
C72 C75 H75C 109.5 . .
H75A C75 H75C 109.5 . .
H75B C75 H75C 109.5 . .
C77 C76 C78 108.0(9) . .
C77 C76 C79 109.3(9) . .
C78 C76 C79 107.5(9) . .
C77 C76 P6 111.8(7) . .
C78 C76 P6 105.8(7) . .
C79 C76 P6 114.1(7) . .
C76 C77 H77A 109.5 . .
C76 C77 H77B 109.5 . .
H77A C77 H77B 109.5 . .
C76 C77 H77C 109.5 . .
H77A C77 H77C 109.5 . .
H77B C77 H77C 109.5 . .
C76 C78 H78A 109.5 . .
C76 C78 H78B 109.5 . .
H78A C78 H78B 109.5 . .
C76 C78 H78C 109.5 . .
H78A C78 H78C 109.5 . .
H78B C78 H78C 109.5 . .
C76 C79 H79A 109.5 . .
C76 C79 H79B 109.5 . .
H79A C79 H79B 109.5 . .
C76 C79 H79C 109.5 . .
H79A C79 H79C 109.5 . .
H79B C79 H79C 109.5 . .
C84 C80 C81 106.2(8) . .
C84 C80 P6 132.0(7) . .
C81 C80 P6 120.8(6) . .
C84 C80 Fe1 68.5(5) . .
C81 C80 Fe1 68.5(5) . .
P6 C80 Fe1 136.5(4) . .
C82 C81 C80 108.3(9) . .
C82 C81 Fe1 69.5(5) . .
C80 C81 Fe1 70.8(5) . .
C82 C81 H81 125.9 . .
C80 C81 H81 125.9 . .
Fe1 C81 H81 125.4 . .
C83 C82 C81 108.7(9) . .
C83 C82 Fe1 70.3(6) . .
C81 C82 Fe1 69.9(5) . .
C83 C82 H82 125.7 . .
C81 C82 H82 125.7 . .
Fe1 C82 H82 125.7 . .
C82 C83 C84 107.4(9) . .
C82 C83 Fe1 69.6(6) . .
C84 C83 Fe1 69.4(5) . .
C82 C83 H83 126.3 . .
C84 C83 H83 126.3 . .
Fe1 C83 H83 126.3 . .
C80 C84 C83 109.4(9) . .
C80 C84 Fe1 71.2(5) . .
C83 C84 Fe1 70.0(6) . .
C80 C84 H84 125.3 . .
C83 C84 H84 125.3 . .
Fe1 C84 H84 125.0 . .

loop_
_geom_bond_atom_site_label_1
_geom_bond_atom_site_label_2
_geom_bond_distance
_geom_bond_site_symmetry_2
Cu1 C4 1.970(8) .
Cu1 P1 2.226(3) .
Cu1 S1 2.444(3) .
Cu1 S2 2.499(3) .
Cu2 C3 1.953(10) .
Cu2 P2 2.226(3) .
Cu2 S2 2.428(3) .
Cu2 S1 2.590(3) .
Cu3 N2 1.970(9) .
Cu3 P4 2.220(3) .
Cu3 S3 2.483(3) .
Cu3 S4 2.525(3) .
Cu4 N1 2.018(8) .
Cu4 P3 2.239(3) .
Cu4 S4 2.451(3) .
Cu4 S3 2.510(3) .
Cu5 N6 1.985(8) .
Cu5 P5 2.229(2) .
Cu5 S5 2.423(3) .
Cu5 S5 2.597(3) 2_675
Cu6 N5 1.990(8) 2_675
Cu6 P6 2.230(2) .
Cu6 S6 2.482(3) .
Cu6 S6 2.494(3) 2_675
Fe1 C82 2.050(9) .
Fe1 C82 2.050(9) 2_675
Fe1 C84 2.051(10) .
Fe1 C84 2.051(10) 2_675
Fe1 C81 2.055(8) 2_675
Fe1 C81 2.055(8) .
Fe1 C83 2.059(10) .
Fe1 C83 2.059(10) 2_675
Fe1 C80 2.087(9) .
Fe1 C80 2.087(9) 2_675
Fe2 C71 2.026(10) .
Fe2 C71 2.026(10) 2_675
Fe2 C70 2.044(10) 2_675
Fe2 C70 2.044(10) .
Fe2 C69 2.048(10) 2_675
Fe2 C69 2.048(10) .
Fe2 C68 2.060(9) .
Fe2 C68 2.060(9) 2_675
Fe2 C67 2.100(9) .
Fe2 C67 2.100(9) 2_675
Fe3 C50 2.022(11) .
Fe3 C54 2.031(10) .
Fe3 C53 2.031(10) .
Fe3 C49 2.045(11) .
Fe3 C56 2.051(9) .
Fe3 C48 2.052(11) .
Fe3 C51 2.053(10) .
Fe3 C55 2.067(10) .
Fe3 C47 2.094(9) .
Fe3 C52 2.109(9) .
Fe4 C28 2.033(11) .
Fe4 C29 2.042(11) .
Fe4 C27 2.044(10) .
Fe4 C23 2.046(12) .
Fe4 C22 2.047(11) .
Fe4 C30 2.052(11) .
Fe4 C25 2.056(12) .
Fe4 C24 2.063(11) .
Fe4 C21 2.090(10) .
Fe4 C26 2.091(11) .
S1 C1 1.638(10) .
S2 C2 1.662(11) .
S3 N3 1.670(10) .
S4 N4 1.677(9) .
S5 C58 1.655(9) .
S5 Cu5 2.597(3) 2_675
S6 C57 1.654(9) .
S6 Cu6 2.494(3) 2_675
P1 C21 1.805(11) .
P1 C5 1.868(11) .
P1 C9 1.900(10) .
P2 C26 1.795(10) .
P2 C17 1.888(12) .
P2 C13 1.890(12) .
P3 C47 1.815(9) .
P3 C35 1.867(10) .
P3 C31 1.900(10) .
P4 C52 1.792(10) .
P4 C43 1.878(11) .
P4 C39 1.892(11) .
P5 C67 1.815(9) .
P5 C63 1.881(10) .
P5 C59 1.894(9) .
P6 C80 1.817(9) .
P6 C72 1.867(9) .
P6 C76 1.891(9) .
N1 C1 1.165(11) .
N2 C2 1.147(12) .
N3 C3 1.161(12) .
N4 C4 1.156(10) .
N5 C58 1.153(10) .
N5 Cu6 1.990(8) 2_675
N6 C57 1.166(10) .
C5 C7 1.547(13) .
C5 C6 1.553(14) .
C5 C8 1.559(15) .
C6 H6A 0.9800 .
C6 H6B 0.9800 .
C6 H6C 0.9800 .
C7 H7A 0.9800 .
C7 H7B 0.9800 .
C7 H7C 0.9800 .
C8 H8A 0.9800 .
C8 H8B 0.9800 .
C8 H8C 0.9800 .
C9 C11 1.528(15) .
C9 C12 1.532(15) .
C9 C10 1.544(15) .
C10 H10A 0.9800 .
C10 H10B 0.9800 .
C10 H10C 0.9800 .
C11 H11A 0.9800 .
C11 H11B 0.9800 .
C11 H11C 0.9800 .
C12 H12A 0.9800 .
C12 H12B 0.9800 .
C12 H12C 0.9800 .
C13 C15 1.511(15) .
C13 C14 1.516(14) .
C13 C16 1.545(15) .
C14 H14A 0.9800 .
C14 H14B 0.9800 .
C14 H14C 0.9800 .
C15 H15A 0.9800 .
C15 H15B 0.9800 .
C15 H15C 0.9800 .
C16 H16A 0.9800 .
C16 H16B 0.9800 .
C16 H16C 0.9800 .
C17 C20 1.495(18) .
C17 C19 1.531(16) .
C17 C18 1.552(17) .
C18 H18A 0.9800 .
C18 H18B 0.9800 .
C18 H18C 0.9800 .
C19 H19A 0.9800 .
C19 H19B 0.9800 .
C19 H19C 0.9800 .
C20 H20A 0.9800 .
C20 H20B 0.9800 .
C20 H20C 0.9800 .
C21 C22 1.438(15) .
C21 C25 1.469(14) .
C22 C23 1.440(14) .
C22 H22 0.9500 .
C23 C24 1.386(18) .
C23 H23 0.9500 .
C24 C25 1.404(17) .
C24 H24 0.9500 .
C25 H25 0.9500 .
C26 C27 1.418(14) .
C26 C30 1.465(13) .
C27 C28 1.422(14) .
C27 H27 0.9500 .
C28 C29 1.420(18) .
C28 H28 0.9500 .
C29 C30 1.402(17) .
C29 H29 0.9500 .
C30 H30 0.9500 .
C31 C32 1.518(15) .
C31 C34 1.525(15) .
C31 C33 1.542(13) .
C32 H32A 0.9800 .
C32 H32B 0.9800 .
C32 H32C 0.9800 .
C33 H33A 0.9800 .
C33 H33B 0.9800 .
C33 H33C 0.9800 .
C34 H34A 0.9800 .
C34 H34B 0.9800 .
C34 H34C 0.9800 .
C35 C36 1.513(15) .
C35 C37 1.533(15) .
C35 C38 1.547(14) .
C36 H36A 0.9800 .
C36 H36B 0.9800 .
C36 H36C 0.9800 .
C37 H37A 0.9800 .
C37 H37B 0.9800 .
C37 H37C 0.9800 .
C38 H38A 0.9800 .
C38 H38B 0.9800 .
C38 H38C 0.9800 .
C39 C42 1.510(16) .
C39 C41 1.541(15) .
C39 C40 1.546(14) .
C40 H40A 0.9800 .
C40 H40B 0.9800 .
C40 H40C 0.9800 .
C41 H41A 0.9800 .
C41 H41B 0.9800 .
C41 H41C 0.9800 .
C42 H42A 0.9800 .
C42 H42B 0.9800 .
C42 H42C 0.9800 .
C43 C46 1.516(16) .
C43 C44 1.524(15) .
C43 C45 1.542(13) .
C44 H44A 0.9800 .
C44 H44B 0.9800 .
C44 H44C 0.9800 .
C45 H45A 0.9800 .
C45 H45B 0.9800 .
C45 H45C 0.9800 .
C46 H46A 0.9800 .
C46 H46B 0.9800 .
C46 H46C 0.9800 .
C47 C48 1.431(13) .
C47 C51 1.438(14) .
C48 C49 1.400(14) .
C48 H48 0.9500 .
C49 C50 1.409(16) .
C49 H49 0.9500 .
C50 C51 1.432(13) .
C50 H50 0.9500 .
C51 H51 0.9500 .
C52 C56 1.437(13) .
C52 C53 1.459(12) .
C53 C54 1.381(15) .
C53 H53 0.9500 .
C54 C55 1.423(14) .
C54 H54 0.9500 .
C55 C56 1.430(14) .
C55 H55 0.9500 .
C56 H56 0.9500 .
C59 C62 1.513(13) .
C59 C60 1.529(13) .
C59 C61 1.544(13) .
C60 H60A 0.9800 .
C60 H60B 0.9800 .
C60 H60C 0.9800 .
C61 H61A 0.9800 .
C61 H61B 0.9800 .
C61 H61C 0.9800 .
C62 H62A 0.9800 .
C62 H62B 0.9800 .
C62 H62C 0.9800 .
C63 C64 1.524(13) .
C63 C65 1.541(13) .
C63 C66 1.553(13) .
C64 H64A 0.9800 .
C64 H64B 0.9800 .
C64 H64C 0.9800 .
C65 H65A 0.9800 .
C65 H65B 0.9800 .
C65 H65C 0.9800 .
C66 H66A 0.9800 .
C66 H66B 0.9800 .
C66 H66C 0.9800 .
C67 C68 1.413(12) .
C67 C71 1.444(12) .
C68 C69 1.402(13) .
C68 H68 0.9500 .
C69 C70 1.410(14) .
C69 H69 0.9500 .
C70 C71 1.405(13) .
C70 H70 0.9500 .
C71 H71 0.9500 .
C72 C75 1.526(13) .
C72 C73 1.549(12) .
C72 C74 1.556(13) .
C73 H73A 0.9800 .
C73 H73B 0.9800 .
C73 H73C 0.9800 .
C74 H74A 0.9800 .
C74 H74B 0.9800 .
C74 H74C 0.9800 .
C75 H75A 0.9800 .
C75 H75B 0.9800 .
C75 H75C 0.9800 .
C76 C77 1.504(14) .
C76 C78 1.552(13) .
C76 C79 1.554(14) .
C77 H77A 0.9800 .
C77 H77B 0.9800 .
C77 H77C 0.9800 .
C78 H78A 0.9800 .
C78 H78B 0.9800 .
C78 H78C 0.9800 .
C79 H79A 0.9800 .
C79 H79B 0.9800 .
C79 H79C 0.9800 .
C80 C84 1.425(12) .
C80 C81 1.442(12) .
C81 C82 1.423(13) .
C81 H81 0.9500 .
C82 C83 1.411(15) .
C82 H82 0.9500 .
C83 C84 1.426(14) .
C83 H83 0.9500 .
C84 H84 0.9500 .

loop_
_geom_torsion_atom_site_label_1
_geom_torsion_atom_site_label_2
_geom_torsion_atom_site_label_3
_geom_torsion_atom_site_label_4
_geom_torsion
C21 P1 C5 C7 -70.2(10)
C9 P1 C5 C7 38.3(10)
Cu1 P1 C5 C7 161.6(8)
C21 P1 C5 C6 54.8(8)
C9 P1 C5 C6 163.3(7)
Cu1 P1 C5 C6 -73.4(7)
C21 P1 C5 C8 167.0(7)
C9 P1 C5 C8 -84.4(8)
Cu1 P1 C5 C8 38.8(8)
C21 P1 C9 C11 164.1(9)
C5 P1 C9 C11 51.4(10)
Cu1 P1 C9 C11 -73.0(9)
C21 P1 C9 C12 -77.1(8)
C5 P1 C9 C12 170.2(7)
Cu1 P1 C9 C12 45.8(8)
C21 P1 C9 C10 43.1(10)
C5 P1 C9 C10 -69.5(10)
Cu1 P1 C9 C10 166.1(8)
C26 P2 C13 C15 170.6(9)
C17 P2 C13 C15 55.7(10)
Cu2 P2 C13 C15 -68.9(9)
C26 P2 C13 C14 -73.6(8)
C17 P2 C13 C14 171.5(7)
Cu2 P2 C13 C14 47.0(7)
C26 P2 C13 C16 46.2(9)
C17 P2 C13 C16 -68.8(10)
Cu2 P2 C13 C16 166.7(8)
C26 P2 C17 C20 50.4(10)
C13 P2 C17 C20 159.8(8)
Cu2 P2 C17 C20 -77.0(9)
C26 P2 C17 C19 -72.1(12)
C13 P2 C17 C19 37.2(13)
Cu2 P2 C17 C19 160.4(10)
C26 P2 C17 C18 167.1(9)
C13 P2 C17 C18 -83.5(9)
Cu2 P2 C17 C18 39.7(10)
C5 P1 C21 C22 -170.3(8)
C9 P1 C21 C22 74.7(9)
Cu1 P1 C21 C22 -44.2(9)
C5 P1 C21 C25 22.5(11)
C9 P1 C21 C25 -92.6(11)
Cu1 P1 C21 C25 148.5(9)
C5 P1 C21 Fe4 -81.1(9)
C9 P1 C21 Fe4 163.9(8)
Cu1 P1 C21 Fe4 45.0(9)
C25 C21 C22 C23 1.8(11)
P1 C21 C22 C23 -168.7(7)
Fe4 C21 C22 C23 59.9(7)
C25 C21 C22 Fe4 -58.1(7)
P1 C21 C22 Fe4 131.4(7)
C21 C22 C23 C24 -1.1(13)
Fe4 C22 C23 C24 60.1(9)
C21 C22 C23 Fe4 -61.1(7)
C22 C23 C24 C25 -0.2(14)
Fe4 C23 C24 C25 59.0(8)
C22 C23 C24 Fe4 -59.1(8)
C23 C24 C25 C21 1.3(13)
Fe4 C24 C25 C21 60.2(7)
C23 C24 C25 Fe4 -58.9(9)
C22 C21 C25 C24 -1.9(11)
P1 C21 C25 C24 166.7(9)
Fe4 C21 C25 C24 -60.1(8)
C22 C21 C25 Fe4 58.2(7)
P1 C21 C25 Fe4 -133.2(9)
C17 P2 C26 C27 -165.2(8)
C13 P2 C26 C27 79.6(9)
Cu2 P2 C26 C27 -38.4(9)
C17 P2 C26 C30 29.8(11)
C13 P2 C26 C30 -85.4(11)
Cu2 P2 C26 C30 156.6(9)
C17 P2 C26 Fe4 -73.8(9)
C13 P2 C26 Fe4 170.9(8)
Cu2 P2 C26 Fe4 52.9(9)
C30 C26 C27 C28 0.9(11)
P2 C26 C27 C28 -167.6(7)
Fe4 C26 C27 C28 58.9(7)
C30 C26 C27 Fe4 -58.0(7)
P2 C26 C27 Fe4 133.5(7)
C26 C27 C28 C29 -0.5(12)
Fe4 C27 C28 C29 60.0(7)
C26 C27 C28 Fe4 -60.5(7)
C27 C28 C29 C30 -0.1(12)
Fe4 C28 C29 C30 59.9(8)
C27 C28 C29 Fe4 -60.0(7)
C28 C29 C30 C26 0.7(13)
Fe4 C29 C30 C26 59.9(8)
C28 C29 C30 Fe4 -59.2(8)
C27 C26 C30 C29 -1.0(12)
P2 C26 C30 C29 165.7(8)
Fe4 C26 C30 C29 -59.2(8)
C27 C26 C30 Fe4 58.2(7)
P2 C26 C30 Fe4 -135.0(9)
C47 P3 C35 C36 -73.8(8)
C31 P3 C35 C36 173.3(7)
Cu4 P3 C35 C36 49.2(8)
C47 P3 C35 C37 45.6(9)
C31 P3 C35 C37 -67.2(9)
Cu4 P3 C35 C37 168.6(8)
C47 P3 C35 C38 173.0(9)
C31 P3 C35 C38 60.1(9)
Cu4 P3 C35 C38 -64.0(9)
C52 P4 C39 C42 171.6(8)
C43 P4 C39 C42 56.2(9)
Cu3 P4 C39 C42 -68.3(8)
C52 P4 C39 C41 49.0(9)
C43 P4 C39 C41 -66.5(10)
Cu3 P4 C39 C41 169.0(7)
C52 P4 C39 C40 -72.6(8)
C43 P4 C39 C40 172.0(8)
Cu3 P4 C39 C40 47.5(8)
C52 P4 C43 C46 167.1(8)
C39 P4 C43 C46 -83.7(9)
Cu3 P4 C43 C46 40.5(9)
C52 P4 C43 C44 51.0(9)
C39 P4 C43 C44 160.3(8)
Cu3 P4 C43 C44 -75.5(8)
C52 P4 C43 C45 -70.7(10)
C39 P4 C43 C45 38.5(11)
Cu3 P4 C43 C45 162.7(8)
C35 P3 C47 C48 -89.8(10)
C31 P3 C47 C48 25.1(11)
Cu4 P3 C47 C48 150.8(8)
C35 P3 C47 C51 78.5(8)
C31 P3 C47 C51 -166.6(7)
Cu4 P3 C47 C51 -41.0(8)
C35 P3 C47 Fe3 167.5(8)
C31 P3 C47 Fe3 -77.6(8)
Cu4 P3 C47 Fe3 48.1(9)
C51 C47 C48 C49 -1.9(11)
P3 C47 C48 C49 167.6(8)
Fe3 C47 C48 C49 -59.5(8)
C51 C47 C48 Fe3 57.6(6)
P3 C47 C48 Fe3 -132.9(9)
C47 C48 C49 C50 1.7(13)
Fe3 C48 C49 C50 -58.8(8)
C47 C48 C49 Fe3 60.5(7)
C48 C49 C50 C51 -0.8(13)
Fe3 C49 C50 C51 -60.5(7)
C48 C49 C50 Fe3 59.7(8)
C49 C50 C51 C47 -0.3(12)
Fe3 C50 C51 C47 -60.9(7)
C49 C50 C51 Fe3 60.5(8)
C48 C47 C51 C50 1.3(10)
P3 C47 C51 C50 -169.7(7)
Fe3 C47 C51 C50 59.0(7)
C48 C47 C51 Fe3 -57.7(7)
P3 C47 C51 Fe3 131.3(6)
C43 P4 C52 C56 -163.1(7)
C39 P4 C52 C56 81.5(8)
Cu3 P4 C52 C56 -37.3(8)
C43 P4 C52 C53 29.8(11)
C39 P4 C52 C53 -85.6(10)
Cu3 P4 C52 C53 155.6(9)
C43 P4 C52 Fe3 -74.4(7)
C39 P4 C52 Fe3 170.3(6)
Cu3 P4 C52 Fe3 51.5(7)
C56 C52 C53 C54 -1.4(11)
P4 C52 C53 C54 167.2(8)
Fe3 C52 C53 C54 -59.5(8)
C56 C52 C53 Fe3 58.1(6)
P4 C52 C53 Fe3 -133.3(9)
C52 C53 C54 C55 -0.4(12)
Fe3 C53 C54 C55 -61.2(7)
C52 C53 C54 Fe3 60.8(7)
C53 C54 C55 C56 2.0(12)
Fe3 C54 C55 C56 -58.6(7)
C53 C54 C55 Fe3 60.6(8)
C54 C55 C56 C52 -3.0(11)
Fe3 C55 C56 C52 -61.1(7)
C54 C55 C56 Fe3 58.1(7)
C53 C52 C56 C55 2.7(10)
P4 C52 C56 C55 -168.1(7)
Fe3 C52 C56 C55 60.0(7)
C53 C52 C56 Fe3 -57.4(6)
P4 C52 C56 Fe3 131.9(6)
C67 P5 C59 C62 52.2(7)
C63 P5 C59 C62 161.1(6)
Cu5 P5 C59 C62 -76.4(7)
C67 P5 C59 C60 168.1(7)
C63 P5 C59 C60 -83.1(7)
Cu5 P5 C59 C60 39.5(7)
C67 P5 C59 C61 -69.8(8)
C63 P5 C59 C61 39.0(8)
Cu5 P5 C59 C61 161.6(6)
C67 P5 C63 C64 166.4(7)
C59 P5 C63 C64 53.0(7)
Cu5 P5 C63 C64 -70.3(7)
C67 P5 C63 C65 39.2(8)
C59 P5 C63 C65 -74.3(8)
Cu5 P5 C63 C65 162.5(6)
C67 P5 C63 C66 -77.4(7)
C59 P5 C63 C66 169.1(7)
Cu5 P5 C63 C66 45.9(7)
C63 P5 C67 C68 -89.4(10)
C59 P5 C67 C68 25.1(11)
Cu5 P5 C67 C68 151.2(8)
C63 P5 C67 C71 79.7(8)
C59 P5 C67 C71 -165.8(7)
Cu5 P5 C67 C71 -39.7(9)
C63 P5 C67 Fe2 167.6(6)
C59 P5 C67 Fe2 -77.9(7)
Cu5 P5 C67 Fe2 48.2(7)
C71 C67 C68 C69 -2.6(11)
P5 C67 C68 C69 167.8(8)
Fe2 C67 C68 C69 -59.6(7)
C71 C67 C68 Fe2 57.0(6)
P5 C67 C68 Fe2 -132.6(9)
C67 C68 C69 C70 1.7(12)
Fe2 C68 C69 C70 -59.2(7)
C67 C68 C69 Fe2 60.9(7)
C68 C69 C70 C71 -0.1(12)
Fe2 C69 C70 C71 -59.7(7)
C68 C69 C70 Fe2 59.7(7)
C69 C70 C71 C67 -1.6(11)
Fe2 C70 C71 C67 -61.9(7)
C69 C70 C71 Fe2 60.3(7)
C68 C67 C71 C70 2.6(11)
P5 C67 C71 C70 -169.1(7)
Fe2 C67 C71 C70 60.8(7)
C68 C67 C71 Fe2 -58.2(6)
P5 C67 C71 Fe2 130.1(7)
C80 P6 C72 C75 -167.1(6)
C76 P6 C72 C75 84.1(7)
Cu6 P6 C72 C75 -38.7(7)
C80 P6 C72 C73 69.7(8)
C76 P6 C72 C73 -39.0(8)
Cu6 P6 C72 C73 -161.8(6)
C80 P6 C72 C74 -51.4(7)
C76 P6 C72 C74 -160.1(6)
Cu6 P6 C72 C74 77.1(6)
C80 P6 C76 C77 -166.4(8)
C72 P6 C76 C77 -52.4(8)
Cu6 P6 C76 C77 70.6(8)
C80 P6 C76 C78 76.3(7)
C72 P6 C76 C78 -169.7(7)
Cu6 P6 C76 C78 -46.7(7)
C80 P6 C76 C79 -41.7(8)
C72 P6 C76 C79 72.4(8)
Cu6 P6 C76 C79 -164.6(7)
C72 P6 C80 C84 -25.8(10)
C76 P6 C80 C84 88.5(9)
Cu6 P6 C80 C84 -151.8(8)
C72 P6 C80 C81 167.9(7)
C76 P6 C80 C81 -77.9(7)
Cu6 P6 C80 C81 41.9(7)
C72 P6 C80 Fe1 77.5(7)
C76 P6 C80 Fe1 -168.2(6)
Cu6 P6 C80 Fe1 -48.5(7)
C84 C80 C81 C82 -1.3(10)
P6 C80 C81 C82 168.1(6)
Fe1 C80 C81 C82 -59.6(6)
C84 C80 C81 Fe1 58.3(6)
P6 C80 C81 Fe1 -132.2(6)
C80 C81 C82 C83 0.6(10)
Fe1 C81 C82 C83 -59.8(7)
C80 C81 C82 Fe1 60.5(6)
C81 C82 C83 C84 0.3(11)
Fe1 C82 C83 C84 -59.3(7)
C81 C82 C83 Fe1 59.6(6)
C81 C80 C84 C83 1.5(10)
P6 C80 C84 C83 -166.3(7)
Fe1 C80 C84 C83 59.8(7)
C81 C80 C84 Fe1 -58.3(6)
P6 C80 C84 Fe1 133.9(8)
C82 C83 C84 C80 -1.2(11)
Fe1 C83 C84 C80 -60.6(7)
C82 C83 C84 Fe1 59.4(7)
